data_7237758
loop_
_publ_author_name
'Minato, Takuo'
'Ohata, Yusuke'
'Ishii, Kazuyuki'
'Yamaguchi, Kazuya'
'Mizuno, Noritaka'
'Suzuki, Kosuke'

_publ_section_title
;
 Exploring orientationally aligned anisotropic large spin molecules with
 unusual long-distance intermolecular ferromagnetic interactions
;
_journal_issue 41
_journal_name_full 'Journal of Materials Chemistry C'
_journal_page_first 12918
_journal_paper_doi 10.1039/C9TC00740G
_journal_volume 7
_journal_year 2019
_chemical_formula_sum 'C116 Mn4 N11 O78 Si2 V W18'
_chemical_formula_weight 6431.45
_space_group_crystal_system monoclinic
_space_group_IT_number 14
_space_group_name_Hall '-P 2ybc'
_space_group_name_H-M_alt 'P 1 21/c 1'
_atom_sites_solution_hydrogens none
_audit_creation_method SHELXL-2014/6
_audit_update_record
;
2018-01-19 deposited with the CCDC.	2019-03-22 downloaded from the CCDC.
;
_cell_angle_alpha 90
_cell_angle_beta 105.0709(2)
_cell_angle_gamma 90
_cell_formula_units_Z 4
_cell_length_a 28.5552(2)
_cell_length_b 22.3557(2)
_cell_length_c 29.6380(2)
_cell_measurement_reflns_used 48435
_cell_measurement_temperature 123(2)
_cell_measurement_theta_max 29.499
_cell_measurement_theta_min 0.738
_cell_volume 18269.3(2)
_computing_cell_refinement HKL2000
_computing_data_collection 'Rigaku CrystalClear'
_computing_data_reduction HKL2000
_computing_structure_refinement 'SHELXL-2014/6 (Sheldrick, 2014)'
_computing_structure_solution 'SHELXS-97 (Sheldrick, 1990)'
_diffrn_ambient_temperature 123(2)
_diffrn_measured_fraction_theta_full 0.996
_diffrn_measured_fraction_theta_max 0.990
_diffrn_measurement_device_type CCD
_diffrn_radiation_type MoK\a
_diffrn_radiation_wavelength 0.71069
_diffrn_reflns_av_R_equivalents 0.050
_diffrn_reflns_av_unetI/netI 0.0291
_diffrn_reflns_Laue_measured_fraction_full 0.996
_diffrn_reflns_Laue_measured_fraction_max 0.990
_diffrn_reflns_number 50367
_diffrn_reflns_point_group_measured_fraction_full 0.996
_diffrn_reflns_point_group_measured_fraction_max 0.990
_diffrn_reflns_theta_full 25.240
_diffrn_reflns_theta_max 29.499
_diffrn_reflns_theta_min 0.738
_exptl_absorpt_coefficient_mu 11.687
_exptl_absorpt_correction_T_max 0.557
_exptl_absorpt_correction_T_min 0.349
_exptl_absorpt_correction_type empirical
_exptl_absorpt_process_details 'HKL2000 DENZO SCALEPACK'
_exptl_crystal_colour 'dark purple'
_exptl_crystal_density_diffrn 2.338
_exptl_crystal_density_method 'not measured'
_exptl_crystal_description lod
_exptl_crystal_F_000 11520
_exptl_crystal_size_max 0.05
_exptl_crystal_size_mid 0.05
_exptl_crystal_size_min 0.05
_refine_diff_density_max 3.644
_refine_diff_density_min -4.405
_refine_diff_density_rms 0.920
_refine_ls_extinction_method none
_refine_ls_goodness_of_fit_ref 1.155
_refine_ls_hydrogen_treatment none
_refine_ls_matrix_type full
_refine_ls_number_parameters 1412
_refine_ls_number_reflns 50367
_refine_ls_number_restraints 0
_refine_ls_restrained_S_all 1.155
_refine_ls_R_factor_all 0.0655
_refine_ls_R_factor_gt 0.0487
_refine_ls_shift/su_max 0.002
_refine_ls_shift/su_mean 0.000
_refine_ls_structure_factor_coef Fsqd
_refine_ls_weighting_details 'w=1/[\s^2^(Fo^2^)+(0.0612P)^2^+308.2519P] where P=(Fo^2^+2Fc^2^)/3'
_refine_ls_weighting_scheme calc
_refine_ls_wR_factor_gt 0.1312
_refine_ls_wR_factor_ref 0.1510
_reflns_Friedel_coverage 0.000
_reflns_number_gt 41281
_reflns_number_total 50367
_reflns_threshold_expression 'I > 2\s(I)'
_cod_data_source_file c9tc00740g2.cif
_cod_data_source_block II-b_nitromethane
_cod_original_sg_symbol_H-M 'P 21/c'
_cod_database_code 7237758
_shelx_space_group_comment
;
The symmetry employed for this shelxl refinement is uniquely defined
by the following loop, which should always be used as a source of
symmetry information in preference to the above space-group names.
They are only intended as comments.
;
_shelxl_version_number 2014/6

loop_
_space_group_symop_operation_xyz
'x, y, z'
'-x, y+1/2, -z+1/2'
'-x, -y, -z'
'x, -y-1/2, z-1/2'

loop_
_atom_site_label
_atom_site_type_symbol
_atom_site_fract_x
_atom_site_fract_y
_atom_site_fract_z
_atom_site_U_iso_or_equiv
_atom_site_adp_type
_atom_site_occupancy
_atom_site_site_symmetry_order
_atom_site_calc_flag
_atom_site_refinement_flags_occupancy
N1 N 0.2695(3) 0.5051(4) 0.0689(3) 0.0297(16) Uiso 1 1 d .
C111 C 0.3073(4) 0.5000(4) 0.0409(3) 0.031(2) Uiso 1 1 d .
C112 C 0.3016(4) 0.4440(5) 0.0105(4) 0.035(2) Uiso 1 1 d .
C113 C 0.3458(4) 0.4377(5) -0.0100(4) 0.043(3) Uiso 1 1 d .
C114 C 0.3923(6) 0.4222(8) 0.0264(6) 0.067(4) Uiso 1 1 d .
C121 C 0.2706(4) 0.4509(4) 0.1001(3) 0.0301(19) Uiso 1 1 d .
C122 C 0.3212(4) 0.4370(5) 0.1329(4) 0.041(2) Uiso 1 1 d .
C123 C 0.3169(4) 0.3855(5) 0.1661(4) 0.039(2) Uiso 1 1 d .
C124 C 0.3668(5) 0.3709(6) 0.1979(5) 0.051(3) Uiso 1 1 d .
C131 C 0.2811(4) 0.5629(5) 0.0978(4) 0.032(2) Uiso 1 1 d .
C132 C 0.2451(4) 0.5794(5) 0.1258(4) 0.039(2) Uiso 1 1 d .
C133 C 0.2705(4) 0.6240(6) 0.1652(4) 0.044(3) Uiso 1 1 d .
C134 C 0.2350(5) 0.6418(6) 0.1940(5) 0.049(3) Uiso 1 1 d .
C141 C 0.2180(4) 0.5092(5) 0.0358(4) 0.035(2) Uiso 1 1 d .
C142 C 0.2113(4) 0.5593(5) -0.0003(4) 0.040(2) Uiso 1 1 d .
C143 C 0.1580(5) 0.5620(6) -0.0298(5) 0.052(3) Uiso 1 1 d .
C144 C 0.1265(6) 0.5874(7) -0.0035(6) 0.063(4) Uiso 1 1 d .
N2 N 0.0955(3) 0.5166(4) 0.2568(3) 0.0306(17) Uiso 1 1 d .
C211 C 0.0829(4) 0.4933(5) 0.2061(4) 0.034(2) Uiso 1 1 d .
C212 C 0.0294(5) 0.5048(6) 0.1784(4) 0.047(3) Uiso 1 1 d .
C213 C 0.0242(5) 0.4839(6) 0.1272(5) 0.050(3) Uiso 1 1 d .
C214 C -0.0280(6) 0.4985(8) 0.0974(6) 0.072(4) Uiso 1 1 d .
C221 C 0.1467(4) 0.4927(5) 0.2813(4) 0.032(2) Uiso 1 1 d .
C222 C 0.1880(4) 0.5145(4) 0.2623(3) 0.0295(19) Uiso 1 1 d .
C223 C 0.2341(4) 0.4794(5) 0.2860(4) 0.036(2) Uiso 1 1 d .
C224 C 0.2780(5) 0.4997(7) 0.2683(5) 0.056(3) Uiso 1 1 d .
C231 C 0.0598(4) 0.4946(5) 0.2833(4) 0.035(2) Uiso 1 1 d .
C232 C 0.0525(4) 0.4273(5) 0.2817(4) 0.035(2) Uiso 1 1 d .
C233 C 0.0176(5) 0.4109(6) 0.3110(4) 0.046(3) Uiso 1 1 d .
C234 C 0.0068(5) 0.3430(6) 0.3078(5) 0.053(3) Uiso 1 1 d .
C241 C 0.0946(4) 0.5849(5) 0.2543(4) 0.036(2) Uiso 1 1 d .
C242 C 0.1065(4) 0.6157(5) 0.3017(4) 0.034(2) Uiso 1 1 d .
C243 C 0.1129(4) 0.6837(5) 0.2959(4) 0.042(2) Uiso 1 1 d .
C244 C 0.0654(5) 0.7169(6) 0.2704(4) 0.047(3) Uiso 1 1 d .
N3 N 0.4639(4) 0.2593(5) 0.4845(4) 0.043(2) Uiso 1 1 d .
C311 C 0.5095(4) 0.2213(5) 0.4964(4) 0.040(2) Uiso 1 1 d .
C312 C 0.5056(7) 0.1581(9) 0.5124(7) 0.078(5) Uiso 1 1 d .
C313 C 0.5537(7) 0.1247(9) 0.5166(7) 0.080(5) Uiso 1 1 d .
C314 C 0.5602(8) 0.1078(10) 0.4715(8) 0.099(6) Uiso 1 1 d .
C321 C 0.4424(5) 0.2697(6) 0.5251(5) 0.051(3) Uiso 1 1 d .
C322 C 0.4752(5) 0.3081(6) 0.5643(5) 0.050(3) Uiso 1 1 d .
C323 C 0.4635(5) 0.2937(6) 0.6114(5) 0.052(3) Uiso 1 1 d .
C324 C 0.4803(7) 0.2331(8) 0.6309(6) 0.073(4) Uiso 1 1 d .
C331 C 0.4791(6) 0.3156(7) 0.4668(5) 0.059(3) Uiso 1 1 d .
C332 C 0.4341(10) 0.3587(13) 0.4485(10) 0.122(9) Uiso 1 1 d .
C333 C 0.4551(11) 0.4118(13) 0.4242(10) 0.127(9) Uiso 1 1 d .
C334 C 0.4757(12) 0.4465(15) 0.4615(12) 0.149(11) Uiso 1 1 d .
C341 C 0.4245(6) 0.2262(7) 0.4482(6) 0.065(4) Uiso 1 1 d .
C342 C 0.4366(9) 0.2181(11) 0.4003(8) 0.103(7) Uiso 1 1 d .
C343 C 0.4017(7) 0.1428(8) 0.3819(6) 0.072(4) Uiso 1 1 d .
C344 C 0.4059(10) 0.1326(13) 0.3354(10) 0.126(9) Uiso 1 1 d .
N4 N 0.4805(4) 0.5046(5) 0.7220(4) 0.054(3) Uiso 1 1 d .
C411 C 0.5252(5) 0.4724(6) 0.7116(5) 0.053(3) Uiso 1 1 d .
C412 C 0.5197(6) 0.4609(7) 0.6585(5) 0.061(4) Uiso 1 1 d .
C413 C 0.5599(7) 0.4122(8) 0.6546(7) 0.078(5) Uiso 1 1 d .
C414 C 0.6123(9) 0.4336(12) 0.6773(9) 0.112(8) Uiso 1 1 d .
C421 C 0.4348(5) 0.4666(6) 0.7075(5) 0.055(3) Uiso 1 1 d .
C422 C 0.4403(5) 0.4015(6) 0.7189(5) 0.053(3) Uiso 1 1 d .
C423 C 0.3900(5) 0.3735(7) 0.7067(5) 0.057(3) Uiso 1 1 d .
C424 C 0.3917(6) 0.3032(7) 0.7106(6) 0.066(4) Uiso 1 1 d .
C431 C 0.4958(5) 0.5118(6) 0.7757(5) 0.051(3) Uiso 1 1 d .
C432 C 0.4578(7) 0.5493(9) 0.7938(7) 0.082(5) Uiso 1 1 d .
C433 C 0.4853(7) 0.5681(9) 0.8457(7) 0.084(5) Uiso 1 1 d .
C434 C 0.4950(7) 0.5142(9) 0.8771(7) 0.083(5) Uiso 1 1 d .
C441 C 0.4708(6) 0.5625(8) 0.6977(6) 0.070(4) Uiso 1 1 d .
C442 C 0.5122(8) 0.6071(10) 0.7131(8) 0.095(6) Uiso 1 1 d .
C443 C 0.4959(10) 0.6676(14) 0.6844(10) 0.126(9) Uiso 1 1 d .
C444 C 0.5239(12) 0.7182(15) 0.7042(11) 0.145(11) Uiso 1 1 d .
N5 N 0.2663(4) 0.6715(4) 0.8033(3) 0.041(2) Uiso 1 1 d .
C511 C 0.2891(4) 0.6168(6) 0.8313(4) 0.044(3) Uiso 1 1 d .
C512 C 0.3150(5) 0.6285(6) 0.8838(5) 0.053(3) Uiso 1 1 d .
C513 C 0.3316(5) 0.5696(6) 0.9077(4) 0.047(3) Uiso 1 1 d .
C514 C 0.3679(6) 0.5346(8) 0.8876(6) 0.067(4) Uiso 1 1 d .
C521 C 0.3054(5) 0.7186(6) 0.8045(5) 0.054(3) Uiso 1 1 d .
C522 C 0.3517(6) 0.6942(8) 0.7895(6) 0.068(4) Uiso 1 1 d .
C523 C 0.3836(8) 0.7461(10) 0.7844(8) 0.095(6) Uiso 1 1 d .
C524 C 0.3693(15) 0.7851(19) 0.7473(14) 0.192(16) Uiso 1 1 d .
C531 C 0.2448(4) 0.6496(5) 0.7533(4) 0.039(2) Uiso 1 1 d .
C532 C 0.2211(5) 0.6970(6) 0.7176(4) 0.047(3) Uiso 1 1 d .
C533 C 0.1889(5) 0.6664(6) 0.6757(4) 0.046(3) Uiso 1 1 d .
C534 C 0.1400(5) 0.6437(7) 0.6815(5) 0.056(3) Uiso 1 1 d .
C541 C 0.2293(5) 0.7014(6) 0.8248(5) 0.049(3) Uiso 1 1 d .
C542 C 0.1797(6) 0.6755(7) 0.8150(5) 0.061(4) Uiso 1 1 d .
C543 C 0.1735(7) 0.6169(9) 0.8343(7) 0.077(5) Uiso 1 1 d .
C544 C 0.1163(7) 0.6009(8) 0.8290(6) 0.073(4) Uiso 1 1 d .
N6 N 0.1951(3) 0.3173(4) 0.7641(3) 0.0274(15) Uiso 1 1 d .
C611 C 0.1824(3) 0.3665(4) 0.7265(3) 0.0290(18) Uiso 1 1 d .
C612 C 0.1407(4) 0.4070(5) 0.7304(4) 0.038(2) Uiso 1 1 d .
C613 C 0.1304(4) 0.4534(5) 0.6899(4) 0.042(2) Uiso 1 1 d .
C614 C 0.0889(6) 0.4937(7) 0.6951(5) 0.061(4) Uiso 1 1 d .
C621 C 0.2086(4) 0.3445(4) 0.8129(3) 0.0313(19) Uiso 1 1 d .
C622 C 0.2525(4) 0.3854(5) 0.8239(4) 0.038(2) Uiso 1 1 d .
C623 C 0.2562(4) 0.4182(5) 0.8713(4) 0.043(3) Uiso 1 1 d .
C624 C 0.2168(6) 0.4649(7) 0.8692(5) 0.062(4) Uiso 1 1 d .
C631 C 0.1520(4) 0.2771(4) 0.7626(3) 0.0294(19) Uiso 1 1 d .
C632 C 0.1302(4) 0.2461(5) 0.7162(4) 0.037(2) Uiso 1 1 d .
C633 C 0.0848(5) 0.2113(6) 0.7196(4) 0.045(3) Uiso 1 1 d .
C634 C 0.0593(5) 0.1807(6) 0.6740(5) 0.053(3) Uiso 1 1 d .
C641 C 0.2374(3) 0.2834(4) 0.7538(3) 0.0285(18) Uiso 1 1 d .
C642 C 0.2587(4) 0.2336(5) 0.7890(4) 0.032(2) Uiso 1 1 d .
C643 C 0.3019(5) 0.2061(6) 0.7765(4) 0.046(3) Uiso 1 1 d .
C644 C 0.3265(5) 0.1597(6) 0.8139(4) 0.046(3) Uiso 1 1 d .
N7 N -0.0393(3) 0.2123(4) -0.0188(3) 0.039(2) Uiso 1 1 d .
C711 C -0.0789(4) 0.2381(6) -0.0600(4) 0.044(3) Uiso 1 1 d .
C712 C -0.0612(5) 0.2588(6) -0.1009(5) 0.053(3) Uiso 1 1 d .
C713 C -0.0968(6) 0.3005(8) -0.1356(6) 0.068(4) Uiso 1 1 d .
C714 C -0.1007(7) 0.3617(8) -0.1167(6) 0.072(4) Uiso 1 1 d .
C721 C -0.0147(4) 0.1588(5) -0.0348(4) 0.040(2) Uiso 1 1 d .
C722 C -0.0461(4) 0.1010(5) -0.0467(4) 0.041(2) Uiso 1 1 d .
C723 C -0.0183(4) 0.0547(5) -0.0659(4) 0.040(2) Uiso 1 1 d .
C724 C -0.0426(5) -0.0069(6) -0.0699(4) 0.045(3) Uiso 1 1 d .
C731 C -0.0633(5) 0.1947(6) 0.0181(5) 0.049(3) Uiso 1 1 d .
C732 C -0.0294(5) 0.1618(6) 0.0599(5) 0.054(3) Uiso 1 1 d .
C733 C -0.0253(7) 0.1901(8) 0.1055(6) 0.075(5) Uiso 1 1 d .
C734 C 0.0086(8) 0.1513(10) 0.1468(7) 0.091(6) Uiso 1 1 d .
C741 C 0.0013(4) 0.2575(4) -0.0002(3) 0.0286(18) Uiso 1 1 d .
C742 C -0.0164(5) 0.3179(6) 0.0122(5) 0.051(3) Uiso 1 1 d .
C743 C 0.0283(5) 0.3578(6) 0.0340(5) 0.050(3) Uiso 1 1 d .
C744 C 0.0591(6) 0.3719(7) 0.0012(6) 0.063(4) Uiso 1 1 d .
O1 O 0.2876(2) 0.4929(3) 0.4541(2) 0.0184(11) Uani 1 1 d .
O2 O 0.3134(2) 0.4913(2) 0.5483(2) 0.0187(11) Uani 1 1 d .
O3 O 0.2137(2) 0.4209(3) 0.6210(2) 0.0225(12) Uani 1 1 d .
O4 O 0.1269(2) 0.3804(3) 0.5751(2) 0.0228(12) Uani 1 1 d .
O5 O 0.0862(2) 0.3822(3) 0.4257(2) 0.0222(12) Uani 1 1 d .
O6 O 0.1475(2) 0.4251(3) 0.37939(19) 0.0185(11) Uani 1 1 d .
O7 O 0.3403(2) 0.4315(3) 0.4043(2) 0.0257(13) Uani 1 1 d .
O8 O 0.3938(2) 0.4279(3) 0.5950(2) 0.0284(13) Uani 1 1 d .
O9 O 0.2797(2) 0.3501(3) 0.6810(2) 0.0294(14) Uani 1 1 d .
O10 O 0.1006(2) 0.2625(3) 0.5862(2) 0.0283(14) Uani 1 1 d .
O11 O 0.0543(2) 0.2637(3) 0.4136(2) 0.0282(13) Uani 1 1 d .
O12 O 0.1785(2) 0.3545(3) 0.3173(2) 0.0266(13) Uani 1 1 d .
O13 O 0.3535(2) 0.4138(3) 0.5000(2) 0.0199(11) Uani 1 1 d .
O14 O 0.2986(2) 0.3972(3) 0.5995(2) 0.0230(12) Uani 1 1 d .
O15 O 0.1959(2) 0.3021(3) 0.6205(2) 0.0260(13) Uani 1 1 d .
O16 O 0.1109(2) 0.3074(3) 0.4999(2) 0.0222(12) Uani 1 1 d .
O17 O 0.1302(2) 0.3057(3) 0.3784(2) 0.0229(12) Uani 1 1 d .
O18 O 0.2434(2) 0.4005(3) 0.4003(2) 0.0206(11) Uani 1 1 d .
O19 O 0.2639(2) 0.4036(2) 0.50016(19) 0.0174(10) Uani 1 1 d .
O20 O 0.2047(2) 0.3568(3) 0.5461(2) 0.0194(11) Uani 1 1 d .
O21 O 0.1794(2) 0.3587(3) 0.4535(2) 0.0214(12) Uani 1 1 d .
O22 O 0.2477(2) 0.2848(3) 0.4988(2) 0.0216(12) Uani 1 1 d .
O23 O 0.3111(2) 0.3263(3) 0.4434(2) 0.0215(11) Uani 1 1 d .
O24 O 0.3420(2) 0.3248(3) 0.5551(2) 0.0217(12) Uani 1 1 d .
O25 O 0.2810(2) 0.2844(3) 0.5992(2) 0.0231(12) Uani 1 1 d .
O26 O 0.1774(2) 0.2346(3) 0.5441(2) 0.0240(12) Uani 1 1 d .
O27 O 0.1527(2) 0.2355(3) 0.4532(2) 0.0227(12) Uani 1 1 d .
O28 O 0.2256(2) 0.2874(3) 0.3984(2) 0.0212(11) Uani 1 1 d .
O29 O 0.3254(2) 0.2288(3) 0.4983(2) 0.0221(12) Uani 1 1 d .
O30 O 0.2630(2) 0.1852(3) 0.5448(2) 0.0246(12) Uani 1 1 d .
O31 O 0.2376(2) 0.1862(3) 0.4519(2) 0.0233(12) Uani 1 1 d .
O32 O 0.3056(2) 0.2124(3) 0.4017(2) 0.0264(13) Uani 1 1 d .
O33 O 0.3585(2) 0.2085(3) 0.5938(2) 0.0286(14) Uani 1 1 d .
O34 O 0.1778(2) 0.1248(3) 0.4983(3) 0.0306(15) Uani 1 1 d .
O35 O 0.18759(19) 0.4973(2) 0.4538(2) 0.0183(11) Uani 1 1 d .
O36 O 0.2126(2) 0.4970(3) 0.5481(2) 0.0188(11) Uani 1 1 d .
O37 O 0.3511(2) 0.5658(3) 0.6231(2) 0.0226(12) Uani 1 1 d .
O38 O 0.4141(2) 0.6094(3) 0.5771(2) 0.0222(12) Uani 1 1 d .
O39 O 0.3750(2) 0.6089(3) 0.4285(2) 0.0210(11) Uani 1 1 d .
O40 O 0.2879(2) 0.5667(3) 0.38108(19) 0.0211(11) Uani 1 1 d .
O41 O 0.1072(2) 0.5576(3) 0.4049(2) 0.0243(12) Uani 1 1 d .
O42 O 0.1584(2) 0.5578(3) 0.5956(2) 0.0260(13) Uani 1 1 d .
O43 O 0.3169(2) 0.6365(3) 0.6833(2) 0.0258(13) Uani 1 1 d .
O44 O 0.4442(2) 0.7280(3) 0.5889(2) 0.0300(14) Uani 1 1 d .
O45 O 0.4001(2) 0.7270(3) 0.4159(2) 0.0291(14) Uani 1 1 d .
O46 O 0.2230(2) 0.6396(3) 0.3197(2) 0.0248(12) Uani 1 1 d .
O47 O 0.1461(2) 0.5746(3) 0.5002(2) 0.0189(11) Uani 1 1 d .
O48 O 0.2553(2) 0.5898(3) 0.6004(2) 0.0205(11) Uani 1 1 d .
O49 O 0.3686(2) 0.6858(3) 0.6232(2) 0.0237(12) Uani 1 1 d .
O50 O 0.3895(2) 0.6828(3) 0.5025(2) 0.0223(12) Uani 1 1 d .
O51 O 0.3056(2) 0.6859(3) 0.3820(2) 0.0225(12) Uani 1 1 d .
O52 O 0.2021(2) 0.5898(3) 0.4004(2) 0.0194(11) Uani 1 1 d .
O53 O 0.2359(2) 0.5858(3) 0.5007(2) 0.0185(11) Uani 1 1 d .
O54 O 0.32048(19) 0.6311(3) 0.54780(19) 0.0184(11) Uani 1 1 d .
O55 O 0.2959(2) 0.6316(3) 0.4556(2) 0.0187(11) Uani 1 1 d .
O56 O 0.25148(19) 0.7049(2) 0.5011(2) 0.0172(10) Uani 1 1 d .
O57 O 0.1584(2) 0.6629(3) 0.4449(2) 0.0206(11) Uani 1 1 d .
O58 O 0.1879(2) 0.6631(3) 0.5565(2) 0.0207(11) Uani 1 1 d .
O59 O 0.2723(2) 0.7034(3) 0.6015(2) 0.0216(11) Uani 1 1 d .
O60 O 0.3455(2) 0.7544(3) 0.5476(2) 0.0227(12) Uani 1 1 d .
O61 O 0.3225(2) 0.7549(3) 0.4566(2) 0.0211(11) Uani 1 1 d .
O62 O 0.2196(2) 0.7032(3) 0.4015(2) 0.0210(11) Uani 1 1 d .
O63 O 0.1737(2) 0.7585(3) 0.5007(2) 0.0199(11) Uani 1 1 d .
O64 O 0.2606(2) 0.8033(3) 0.5477(2) 0.0232(12) Uani 1 1 d .
O65 O 0.2357(2) 0.8034(3) 0.4546(2) 0.0231(12) Uani 1 1 d .
O66 O 0.1408(2) 0.7780(3) 0.4044(2) 0.0278(13) Uani 1 1 d .
O67 O 0.1922(2) 0.7788(3) 0.5969(2) 0.0262(13) Uani 1 1 d .
O68 O 0.3210(3) 0.8641(3) 0.5029(2) 0.0286(14) Uani 1 1 d .
O1H O 0.1248(2) 0.4473(3) 0.5007(2) 0.0232(12) Uani 1 1 d .
O2H O 0.3760(2) 0.5422(3) 0.5022(2) 0.0227(12) Uani 1 1 d .
Si1 Si 0.22381(7) 0.35053(9) 0.49965(7) 0.0152(4) Uani 1 1 d .
Si2 Si 0.27593(7) 0.63852(9) 0.50145(7) 0.0148(4) Uani 1 1 d .
W1 W 0.30535(2) 0.40995(2) 0.44045(2) 0.01799(6) Uani 1 1 d .
W2 W 0.33869(2) 0.40778(2) 0.55869(2) 0.01861(7) Uani 1 1 d .
W3 W 0.25132(2) 0.35240(2) 0.62254(2) 0.02197(7) Uani 1 1 d .
W4 W 0.14271(2) 0.30154(2) 0.56529(2) 0.02176(7) Uani 1 1 d .
W5 W 0.10752(2) 0.30300(2) 0.43430(2) 0.02073(7) Uani 1 1 d .
W6 W 0.18332(2) 0.35690(2) 0.37618(2) 0.01932(7) Uani 1 1 d .
W7 W 0.27854(2) 0.24859(2) 0.43961(2) 0.01979(7) Uani 1 1 d .
W8 W 0.31150(2) 0.24613(2) 0.55748(2) 0.02126(7) Uani 1 1 d .
W9 W 0.20095(2) 0.19667(2) 0.49858(2) 0.02161(7) Uani 1 1 d .
W10 W 0.16213(2) 0.57979(2) 0.44139(2) 0.01757(6) Uani 1 1 d .
W11 W 0.19353(2) 0.57977(2) 0.55952(2) 0.01751(6) Uani 1 1 d .
W12 W 0.31504(2) 0.63459(2) 0.62497(2) 0.02063(7) Uani 1 1 d .
W13 W 0.39166(2) 0.68772(2) 0.56742(2) 0.02083(7) Uani 1 1 d .
W14 W 0.35810(2) 0.68788(2) 0.43675(2) 0.01991(7) Uani 1 1 d .
W15 W 0.25012(2) 0.63457(2) 0.37835(2) 0.01911(7) Uani 1 1 d .
W16 W 0.18820(2) 0.74163(2) 0.44217(2) 0.01908(7) Uani 1 1 d .
W17 W 0.21985(2) 0.74162(2) 0.55998(2) 0.01917(7) Uani 1 1 d .
W18 W 0.29794(2) 0.79262(2) 0.50139(2) 0.02026(7) Uani 1 1 d .
V1 V 0.25040(4) 0.49452(6) 0.50127(4) 0.0166(2) Uani 1 1 d .
Mn1 Mn 0.17070(5) 0.43748(6) 0.56238(5) 0.0209(2) Uani 1 1 d .
Mn2 Mn 0.13692(4) 0.43918(6) 0.43900(4) 0.0202(2) Uani 1 1 d .
Mn3 Mn 0.33048(4) 0.55127(6) 0.44021(4) 0.0196(2) Uani 1 1 d .
Mn4 Mn 0.36274(4) 0.55118(6) 0.56347(4) 0.0197(2) Uani 1 1 d .
C101 C 0.1724(5) 0.3545(6) 0.1150(5) 0.048(3) Uiso 1 1 d .
N101 N 0.1711(4) 0.4033(5) 0.1496(4) 0.052(3) Uiso 1 1 d .
O101 O 0.1580(4) 0.4526(6) 0.1336(4) 0.076(3) Uiso 1 1 d .
O102 O 0.1822(5) 0.3926(6) 0.1907(5) 0.088(4) Uiso 1 1 d .
C201 C 0.3909(6) 0.6661(8) 0.1320(6) 0.070(4) Uiso 1 1 d .
N201 N 0.4179(5) 0.6173(6) 0.1601(4) 0.058(3) Uiso 1 1 d .
O201 O 0.4020(5) 0.5680(6) 0.1579(5) 0.087(4) Uiso 1 1 d .
O202 O 0.4593(6) 0.6276(8) 0.1815(6) 0.117(5) Uiso 1 1 d .
C301 C 0.2913(6) 0.4981(7) 0.6894(5) 0.059(3) Uiso 1 1 d .
N301 N 0.2973(4) 0.5034(5) 0.7398(4) 0.053(3) Uiso 1 1 d .
O301 O 0.3393(5) 0.5107(7) 0.7620(5) 0.100(4) Uiso 1 1 d .
O302 O 0.2633(5) 0.5053(6) 0.7557(4) 0.078(3) Uiso 1 1 d .
C401 C 0.0984(10) 0.3464(12) 0.8709(10) 0.037(5) Uiso 0.5 1 d P
N401 N 0.0729(13) 0.3789(16) 0.8357(13) 0.074(8) Uiso 0.5 1 d P
O401 O 0.0901(10) 0.4311(13) 0.8270(10) 0.090(8) Uiso 0.5 1 d P
O402 O 0.0450(13) 0.3589(15) 0.7971(12) 0.102(10) Uiso 0.5 1 d P
C501 C 0.0996(13) 0.3589(16) 0.8831(13) 0.060(9) Uiso 0.5 1 d P
N501 N 0.0518(10) 0.3559(12) 0.8371(10) 0.058(6) Uiso 0.5 1 d P
O501 O 0.0710(18) 0.383(2) 0.8069(18) 0.149(16) Uiso 0.5 1 d P
O502 O 0.0155(8) 0.3565(9) 0.8410(7) 0.062(5) Uiso 0.5 1 d P

loop_
_atom_site_aniso_label
_atom_site_aniso_U_11
_atom_site_aniso_U_22
_atom_site_aniso_U_33
_atom_site_aniso_U_23
_atom_site_aniso_U_13
_atom_site_aniso_U_12
O1 0.017(3) 0.019(3) 0.021(3) -0.001(2) 0.009(2) 0.001(2)
O2 0.022(3) 0.015(3) 0.018(3) 0.002(2) 0.003(2) 0.005(2)
O3 0.022(3) 0.027(3) 0.019(3) 0.001(2) 0.008(2) 0.002(2)
O4 0.022(3) 0.020(3) 0.029(3) 0.003(2) 0.011(2) 0.000(2)
O5 0.017(3) 0.019(3) 0.030(3) -0.001(2) 0.006(2) -0.002(2)
O6 0.018(3) 0.023(3) 0.015(3) 0.000(2) 0.005(2) 0.004(2)
O7 0.020(3) 0.034(3) 0.025(3) -0.001(3) 0.008(2) 0.000(2)
O8 0.021(3) 0.039(4) 0.023(3) 0.001(3) 0.003(2) 0.003(3)
O9 0.026(3) 0.035(4) 0.028(3) 0.010(3) 0.009(3) 0.004(3)
O10 0.028(3) 0.030(3) 0.031(3) 0.007(3) 0.013(3) 0.003(3)
O11 0.022(3) 0.028(3) 0.036(4) -0.003(3) 0.010(3) 0.000(2)
O12 0.023(3) 0.034(3) 0.022(3) -0.001(2) 0.004(2) 0.003(2)
O13 0.013(2) 0.027(3) 0.020(3) 0.000(2) 0.005(2) 0.002(2)
O14 0.025(3) 0.024(3) 0.021(3) 0.000(2) 0.007(2) 0.001(2)
O15 0.024(3) 0.028(3) 0.028(3) 0.007(2) 0.011(3) 0.004(2)
O16 0.020(3) 0.021(3) 0.028(3) 0.001(2) 0.011(2) 0.000(2)
O17 0.018(3) 0.023(3) 0.027(3) -0.002(2) 0.004(2) -0.001(2)
O18 0.021(3) 0.019(3) 0.022(3) -0.001(2) 0.006(2) 0.001(2)
O19 0.017(3) 0.016(3) 0.020(3) 0.000(2) 0.005(2) 0.0029(19)
O20 0.018(3) 0.021(3) 0.020(3) 0.000(2) 0.007(2) 0.003(2)
O21 0.019(3) 0.022(3) 0.021(3) -0.001(2) 0.002(2) 0.003(2)
O22 0.021(3) 0.021(3) 0.024(3) 0.001(2) 0.006(2) 0.006(2)
O23 0.020(3) 0.018(3) 0.026(3) -0.005(2) 0.007(2) 0.001(2)
O24 0.019(3) 0.022(3) 0.024(3) 0.003(2) 0.007(2) 0.003(2)
O25 0.024(3) 0.025(3) 0.024(3) 0.003(2) 0.011(2) 0.004(2)
O26 0.022(3) 0.023(3) 0.030(3) 0.005(2) 0.012(2) 0.006(2)
O27 0.019(3) 0.026(3) 0.023(3) 0.001(2) 0.003(2) 0.005(2)
O28 0.018(3) 0.024(3) 0.021(3) -0.002(2) 0.004(2) 0.003(2)
O29 0.021(3) 0.018(3) 0.026(3) 0.001(2) 0.005(2) 0.001(2)
O30 0.023(3) 0.024(3) 0.026(3) 0.003(2) 0.007(2) 0.004(2)
O31 0.019(3) 0.021(3) 0.031(3) 0.000(2) 0.008(2) 0.002(2)
O32 0.021(3) 0.027(3) 0.031(3) -0.006(3) 0.007(3) 0.001(2)
O33 0.024(3) 0.024(3) 0.036(4) 0.005(3) 0.006(3) 0.004(2)
O34 0.022(3) 0.019(3) 0.053(4) 0.002(3) 0.013(3) 0.002(2)
O35 0.013(2) 0.018(3) 0.024(3) 0.000(2) 0.005(2) -0.0010(19)
O36 0.018(3) 0.021(3) 0.019(3) 0.002(2) 0.008(2) 0.000(2)
O37 0.018(3) 0.029(3) 0.020(3) 0.002(2) 0.003(2) 0.003(2)
O38 0.015(3) 0.029(3) 0.022(3) -0.002(2) 0.002(2) -0.002(2)
O39 0.018(3) 0.021(3) 0.026(3) -0.005(2) 0.010(2) -0.006(2)
O40 0.023(3) 0.026(3) 0.015(3) -0.004(2) 0.007(2) -0.001(2)
O41 0.022(3) 0.024(3) 0.024(3) -0.002(2) 0.000(2) -0.003(2)
O42 0.022(3) 0.032(3) 0.029(3) 0.002(3) 0.014(3) 0.002(2)
O43 0.027(3) 0.035(3) 0.018(3) -0.004(2) 0.010(2) 0.003(3)
O44 0.023(3) 0.036(4) 0.030(3) -0.007(3) 0.006(3) -0.003(3)
O45 0.027(3) 0.034(4) 0.029(3) -0.004(3) 0.012(3) -0.006(3)
O46 0.026(3) 0.031(3) 0.017(3) 0.001(2) 0.006(2) -0.002(2)
O47 0.015(2) 0.021(3) 0.021(3) 0.001(2) 0.007(2) 0.000(2)
O48 0.018(3) 0.028(3) 0.015(3) 0.001(2) 0.004(2) 0.003(2)
O49 0.023(3) 0.027(3) 0.020(3) -0.006(2) 0.004(2) -0.004(2)
O50 0.016(3) 0.026(3) 0.026(3) -0.004(2) 0.007(2) 0.000(2)
O51 0.021(3) 0.022(3) 0.026(3) -0.005(2) 0.009(2) -0.003(2)
O52 0.017(3) 0.021(3) 0.020(3) 0.002(2) 0.006(2) -0.002(2)
O53 0.017(3) 0.020(3) 0.019(3) -0.002(2) 0.006(2) 0.001(2)
O54 0.012(2) 0.027(3) 0.016(3) -0.003(2) 0.003(2) 0.003(2)
O55 0.019(3) 0.020(3) 0.018(3) 0.000(2) 0.006(2) -0.001(2)
O56 0.016(2) 0.017(3) 0.021(3) -0.001(2) 0.008(2) 0.0014(19)
O57 0.019(3) 0.019(3) 0.025(3) -0.001(2) 0.007(2) -0.004(2)
O58 0.016(3) 0.024(3) 0.023(3) 0.001(2) 0.007(2) -0.001(2)
O59 0.022(3) 0.022(3) 0.020(3) -0.004(2) 0.006(2) -0.001(2)
O60 0.021(3) 0.027(3) 0.023(3) -0.003(2) 0.011(2) -0.001(2)
O61 0.023(3) 0.022(3) 0.020(3) -0.002(2) 0.009(2) 0.000(2)
O62 0.022(3) 0.020(3) 0.021(3) -0.002(2) 0.008(2) -0.001(2)
O63 0.021(3) 0.019(3) 0.020(3) 0.004(2) 0.006(2) 0.004(2)
O64 0.019(3) 0.025(3) 0.026(3) -0.004(2) 0.007(2) -0.002(2)
O65 0.020(3) 0.026(3) 0.024(3) 0.003(2) 0.006(2) 0.000(2)
O66 0.029(3) 0.027(3) 0.026(3) 0.004(3) 0.005(3) 0.003(3)
O67 0.023(3) 0.031(3) 0.026(3) -0.002(3) 0.008(2) 0.000(2)
O68 0.035(4) 0.025(3) 0.030(3) -0.003(3) 0.017(3) -0.001(3)
O1H 0.023(3) 0.024(3) 0.024(3) 0.003(2) 0.007(2) -0.001(2)
O2H 0.021(3) 0.028(3) 0.017(3) 0.000(2) 0.002(2) -0.002(2)
Si1 0.0132(9) 0.0154(9) 0.0175(10) 0.0017(7) 0.0052(7) 0.0004(7)
Si2 0.0134(9) 0.0161(9) 0.0157(9) -0.0009(7) 0.0057(7) -0.0010(7)
W1 0.01650(14) 0.02100(15) 0.01789(14) -0.00176(11) 0.00703(11) -0.00022(11)
W2 0.01539(14) 0.02247(15) 0.01768(14) 0.00049(11) 0.00379(11) 0.00177(11)
W3 0.02154(15) 0.02688(17) 0.01883(15) 0.00504(12) 0.00763(12) 0.00345(12)
W4 0.01976(15) 0.02209(16) 0.02625(17) 0.00442(12) 0.01106(13) 0.00115(11)
W5 0.01511(14) 0.01971(15) 0.02693(17) 0.00005(12) 0.00468(12) -0.00047(11)
W6 0.01736(14) 0.02204(15) 0.01842(15) -0.00241(11) 0.00444(11) 0.00058(11)
W7 0.01711(14) 0.01967(15) 0.02344(16) -0.00181(11) 0.00680(12) 0.00211(11)
W8 0.01816(15) 0.02126(16) 0.02396(16) 0.00353(12) 0.00475(12) 0.00419(11)
W9 0.01855(15) 0.01789(15) 0.02934(17) 0.00269(12) 0.00791(13) 0.00209(11)
W10 0.01496(13) 0.01936(15) 0.01774(14) 0.00079(11) 0.00308(11) -0.00012(10)
W11 0.01594(14) 0.02026(15) 0.01770(14) -0.00023(11) 0.00685(11) 0.00088(10)
W12 0.01828(15) 0.02868(17) 0.01498(14) -0.00320(11) 0.00443(11) 0.00033(12)
W13 0.01550(14) 0.02630(16) 0.02022(15) -0.00427(12) 0.00378(11) -0.00256(11)
W14 0.01845(14) 0.02313(16) 0.02020(15) -0.00197(11) 0.00867(12) -0.00322(11)
W15 0.02005(15) 0.02264(15) 0.01502(14) 0.00022(11) 0.00522(11) -0.00081(11)
W16 0.01819(14) 0.01908(15) 0.02007(15) 0.00127(11) 0.00515(12) 0.00125(11)
W17 0.01937(15) 0.02009(15) 0.01969(15) -0.00293(11) 0.00801(12) 0.00056(11)
W18 0.01985(15) 0.01886(15) 0.02319(16) -0.00251(11) 0.00761(12) -0.00208(11)
V1 0.0142(6) 0.0205(6) 0.0159(6) 0.0006(5) 0.0055(5) 0.0006(5)
Mn1 0.0184(6) 0.0244(6) 0.0223(6) 0.0020(5) 0.0096(5) 0.0014(5)
Mn2 0.0159(5) 0.0235(6) 0.0211(6) 0.0008(5) 0.0049(4) -0.0001(4)
Mn3 0.0180(5) 0.0246(6) 0.0174(6) -0.0009(4) 0.0069(4) 0.0002(4)
Mn4 0.0152(5) 0.0257(6) 0.0177(6) -0.0004(4) 0.0036(4) 0.0005(4)

loop_
_atom_type_symbol
_atom_type_description
_atom_type_scat_dispersion_real
_atom_type_scat_dispersion_imag
_atom_type_scat_source
C C 0.0033 0.0016 'International Tables Vol C Tables 4.2.6.8 and 6.1.1.4'
N N 0.0061 0.0033 'International Tables Vol C Tables 4.2.6.8 and 6.1.1.4'
O O 0.0106 0.0060 'International Tables Vol C Tables 4.2.6.8 and 6.1.1.4'
Si Si 0.0817 0.0704 'International Tables Vol C Tables 4.2.6.8 and 6.1.1.4'
W W -0.8490 6.8722 'International Tables Vol C Tables 4.2.6.8 and 6.1.1.4'
V V 0.3005 0.5294 'International Tables Vol C Tables 4.2.6.8 and 6.1.1.4'
Mn Mn 0.3368 0.7283 'International Tables Vol C Tables 4.2.6.8 and 6.1.1.4'

loop_
_geom_angle_atom_site_label_1
_geom_angle_atom_site_label_2
_geom_angle_atom_site_label_3
_geom_angle
C121 N1 C111 111.3(7)
C121 N1 C131 111.4(7)
C111 N1 C131 106.5(7)
C121 N1 C141 107.6(7)
C111 N1 C141 110.5(7)
C131 N1 C141 109.7(7)
C112 C111 N1 113.5(8)
C111 C112 C113 109.5(9)
C114 C113 C112 113.3(11)
N1 C121 C122 114.4(8)
C123 C122 C121 109.7(9)
C124 C123 C122 109.8(10)
C132 C131 N1 115.2(8)
C131 C132 C133 108.2(9)
C134 C133 C132 109.5(10)
C142 C141 N1 114.4(9)
C141 C142 C143 110.5(10)
C144 C143 C142 111.5(12)
C231 N2 C241 110.0(8)
C231 N2 C211 112.1(8)
C241 N2 C211 107.0(8)
C231 N2 C221 108.9(7)
C241 N2 C221 111.6(8)
C211 N2 C221 107.1(7)
N2 C211 C212 114.0(9)
C211 C212 C213 107.2(10)
C214 C213 C212 109.0(11)
C222 C221 N2 116.6(8)
C221 C222 C223 108.8(8)
C222 C223 C224 111.6(9)
C232 C231 N2 114.1(9)
C231 C232 C233 108.9(9)
C232 C233 C234 110.5(10)
C242 C241 N2 114.2(9)
C241 C242 C243 110.3(9)
C242 C243 C244 114.2(10)
C331 N3 C321 111.8(10)
C331 N3 C311 104.3(10)
C321 N3 C311 113.9(10)
C331 N3 C341 113.3(11)
C321 N3 C341 105.0(10)
C311 N3 C341 108.8(10)
C312 C311 N3 118.0(11)
C311 C312 C313 110.1(15)
C314 C313 C312 112.2(17)
N3 C321 C322 113.0(11)
C321 C322 C323 109.3(11)
C324 C323 C322 114.3(12)
N3 C331 C332 110.8(15)
C333 C332 C331 104(2)
C334 C333 C332 101(3)
N3 C341 C342 113.5(14)
C341 C342 C343 97.8(15)
C344 C343 C342 103.9(17)
C441 N4 C421 108.2(12)
C441 N4 C431 112.3(11)
C421 N4 C431 109.9(10)
C441 N4 C411 111.7(11)
C421 N4 C411 111.7(10)
C431 N4 C411 103.0(10)
C412 C411 N4 113.6(11)
C411 C412 C413 107.2(13)
C414 C413 C412 112.8(16)
C422 C421 N4 116.5(12)
C421 C422 C423 108.0(12)
C422 C423 C424 112.5(13)
N4 C431 C432 111.9(12)
C431 C432 C433 105.1(15)
C434 C433 C432 110.6(17)
N4 C441 C442 113.2(15)
C441 C442 C443 107.3(19)
C444 C443 C442 113(3)
C541 N5 C511 111.7(9)
C541 N5 C531 113.5(9)
C511 N5 C531 106.1(9)
C541 N5 C521 105.6(9)
C511 N5 C521 109.5(9)
C531 N5 C521 110.4(9)
N5 C511 C512 115.6(10)
C513 C512 C511 109.3(11)
C512 C513 C514 114.9(12)
N5 C521 C522 114.2(11)
C523 C522 C521 109.3(15)
C524 C523 C522 120(3)
C532 C531 N5 116.3(10)
C533 C532 C531 108.9(10)
C532 C533 C534 115.8(11)
C542 C541 N5 118.5(11)
C543 C542 C541 118.6(14)
C542 C543 C544 112.2(15)
C631 N6 C621 105.6(7)
C631 N6 C641 112.3(7)
C621 N6 C641 111.8(7)
C631 N6 C611 111.4(7)
C621 N6 C611 110.8(7)
C641 N6 C611 105.0(7)
C612 C611 N6 114.3(8)
C611 C612 C613 109.5(9)
C614 C613 C612 108.2(10)
C622 C621 N6 115.8(8)
C621 C622 C623 109.5(9)
C624 C623 C622 114.1(11)
N6 C631 C632 115.9(8)
C631 C632 C633 109.0(9)
C634 C633 C632 112.8(10)
N6 C641 C642 114.6(8)
C643 C642 C641 109.4(9)
C642 C643 C644 110.1(10)
C731 N7 C721 111.1(9)
C731 N7 C741 111.1(9)
C721 N7 C741 105.2(8)
C731 N7 C711 107.3(9)
C721 N7 C711 110.5(9)
C741 N7 C711 111.6(8)
C712 C711 N7 114.8(10)
C711 C712 C713 114.7(12)
C714 C713 C712 113.7(14)
N7 C721 C722 115.8(9)
C723 C722 C721 109.1(9)
C722 C723 C724 112.0(10)
N7 C731 C732 113.8(11)
C733 C732 C731 114.5(13)
C732 C733 C734 110.9(15)
C742 C741 N7 113.9(9)
C741 C742 C743 108.7(10)
C744 C743 C742 114.0(12)
Mn3 O1 V1 129.6(3)
Mn3 O1 W1 112.5(3)
V1 O1 W1 112.0(3)
Mn4 O2 V1 128.5(3)
Mn4 O2 W2 113.8(3)
V1 O2 W2 111.7(3)
W3 O3 Mn1 114.7(3)
W4 O4 Mn1 114.1(3)
W5 O5 Mn2 113.9(3)
W6 O6 Mn2 114.1(3)
W2 O13 W1 123.9(3)
W2 O14 W3 152.2(4)
W4 O15 W3 119.4(3)
W4 O16 W5 154.5(3)
W6 O17 W5 119.5(3)
W1 O18 W6 153.0(3)
Si1 O19 V1 125.1(3)
Si1 O19 W1 121.1(3)
V1 O19 W1 94.8(2)
Si1 O19 W2 121.7(3)
V1 O19 W2 94.9(2)
W1 O19 W2 90.86(19)
Si1 O20 Mn1 122.3(3)
Si1 O20 W3 126.6(3)
Mn1 O20 W3 89.7(2)
Si1 O20 W4 127.2(3)
Mn1 O20 W4 88.5(2)
W3 O20 W4 91.0(2)
Si1 O21 Mn2 122.8(3)
Si1 O21 W6 127.2(3)
Mn2 O21 W6 89.3(2)
Si1 O21 W5 126.2(3)
Mn2 O21 W5 89.0(2)
W6 O21 W5 90.9(2)
Si1 O22 W7 125.1(3)
Si1 O22 W8 125.0(3)
W7 O22 W8 93.3(2)
Si1 O22 W9 120.8(3)
W7 O22 W9 91.8(2)
W8 O22 W9 91.4(2)
W1 O23 W7 147.8(3)
W2 O24 W8 149.1(3)
W8 O25 W3 154.1(3)
W9 O26 W4 151.3(4)
W9 O27 W5 149.9(4)
W7 O28 W6 153.4(3)
W8 O29 W7 120.6(3)
W8 O30 W9 121.5(3)
W7 O31 W9 120.9(3)
Mn2 O35 V1 129.5(3)
Mn2 O35 W10 111.8(3)
V1 O35 W10 112.5(3)
Mn1 O36 V1 128.8(3)
Mn1 O36 W11 113.4(3)
V1 O36 W11 111.8(3)
W12 O37 Mn4 113.6(3)
W13 O38 Mn4 112.9(3)
W14 O39 Mn3 114.1(3)
W15 O40 Mn3 114.7(3)
W10 O47 W11 123.3(3)
W11 O48 W12 152.6(3)
W12 O49 W13 119.2(3)
W13 O50 W14 154.2(3)
W14 O51 W15 120.9(3)
W10 O52 W15 151.3(3)
Si2 O53 V1 124.7(3)
Si2 O53 W11 121.3(3)
V1 O53 W11 94.4(2)
Si2 O53 W10 122.2(3)
V1 O53 W10 95.0(2)
W11 O53 W10 90.97(19)
Si2 O54 Mn4 123.0(3)
Si2 O54 W12 126.1(3)
Mn4 O54 W12 89.6(2)
Si2 O54 W13 126.6(3)
Mn4 O54 W13 89.6(2)
W12 O54 W13 90.74(19)
Si2 O55 Mn3 122.7(3)
Si2 O55 W15 126.6(3)
Mn3 O55 W15 89.2(2)
Si2 O55 W14 127.0(3)
Mn3 O55 W14 88.8(2)
W15 O55 W14 91.0(2)
Si2 O56 W17 124.5(3)
Si2 O56 W16 125.0(3)
W17 O56 W16 93.56(19)
Si2 O56 W18 120.8(3)
W17 O56 W18 91.84(19)
W16 O56 W18 92.01(19)
W10 O57 W16 149.0(3)
W11 O58 W17 148.5(3)
W17 O59 W12 154.1(3)
W18 O60 W13 150.0(3)
W18 O61 W14 150.8(3)
W16 O62 W15 154.5(3)
W16 O63 W17 121.6(3)
W17 O64 W18 121.2(3)
W16 O65 W18 121.1(3)
Mn2 O1H Mn1 128.5(3)
Mn4 O2H Mn3 128.0(3)
O20 Si1 O21 110.3(3)
O20 Si1 O22 109.2(3)
O21 Si1 O22 109.3(3)
O20 Si1 O19 108.6(3)
O21 Si1 O19 108.5(3)
O22 Si1 O19 111.0(3)
O55 Si2 O54 109.4(3)
O55 Si2 O53 108.6(3)
O54 Si2 O53 109.2(3)
O55 Si2 O56 109.0(3)
O54 Si2 O56 109.7(3)
O53 Si2 O56 110.9(3)
O7 W1 O18 104.0(3)
O7 W1 O23 104.6(3)
O18 W1 O23 88.5(3)
O7 W1 O13 99.6(3)
O18 W1 O13 156.2(2)
O23 W1 O13 88.2(3)
O7 W1 O1 94.9(3)
O18 W1 O1 89.2(2)
O23 W1 O1 160.3(2)
O13 W1 O1 86.1(2)
O7 W1 O19 165.3(3)
O18 W1 O19 84.0(2)
O23 W1 O19 87.7(2)
O13 W1 O19 72.3(2)
O1 W1 O19 72.7(2)
O8 W2 O24 104.2(3)
O8 W2 O14 103.9(3)
O24 W2 O14 87.7(3)
O8 W2 O13 99.8(3)
O24 W2 O13 89.6(3)
O14 W2 O13 156.1(3)
O8 W2 O2 95.0(3)
O24 W2 O2 160.8(2)
O14 W2 O2 87.7(2)
O13 W2 O2 87.2(2)
O8 W2 O19 165.8(3)
O24 W2 O19 88.2(2)
O14 W2 O19 83.3(2)
O13 W2 O19 72.9(2)
O2 W2 O19 72.8(2)
O9 W3 O3 99.7(3)
O9 W3 O15 100.5(3)
O3 W3 O15 90.8(3)
O9 W3 O14 100.5(3)
O3 W3 O14 90.9(3)
O15 W3 O14 158.3(3)
O9 W3 O25 101.5(3)
O3 W3 O25 158.6(3)
O15 W3 O25 88.0(3)
O14 W3 O25 82.6(3)
O9 W3 O20 173.3(3)
O3 W3 O20 76.0(2)
O15 W3 O20 74.7(2)
O14 W3 O20 84.8(2)
O25 W3 O20 83.1(2)
O9 W3 Mn1 132.3(2)
O3 W3 Mn1 32.84(19)
O15 W3 Mn1 82.01(19)
O14 W3 Mn1 87.82(18)
O25 W3 Mn1 126.12(18)
O20 W3 Mn1 43.21(14)
O10 W4 O4 101.7(3)
O10 W4 O16 101.9(3)
O4 W4 O16 91.3(3)
O10 W4 O15 99.6(3)
O4 W4 O15 91.7(3)
O16 W4 O15 157.2(3)
O10 W4 O26 100.6(3)
O4 W4 O26 157.6(3)
O16 W4 O26 82.9(3)
O15 W4 O26 85.7(3)
O10 W4 O20 173.2(3)
O4 W4 O20 76.6(2)
O16 W4 O20 84.8(2)
O15 W4 O20 74.0(2)
O26 W4 O20 81.4(2)
O10 W4 Mn1 134.7(2)
O4 W4 Mn1 33.25(18)
O16 W4 Mn1 87.92(18)
O15 W4 Mn1 82.33(19)
O26 W4 Mn1 124.60(18)
O20 W4 Mn1 43.31(14)
O11 W5 O5 102.0(3)
O11 W5 O16 101.2(3)
O5 W5 O16 91.1(3)
O11 W5 O17 99.8(3)
O5 W5 O17 91.3(3)
O16 W5 O17 157.9(2)
O11 W5 O27 99.3(3)
O5 W5 O27 158.6(3)
O16 W5 O27 84.0(2)
O17 W5 O27 85.8(3)
O11 W5 O21 173.4(3)
O5 W5 O21 76.3(2)
O16 W5 O21 85.3(2)
O17 W5 O21 74.0(2)
O27 W5 O21 82.6(2)
O11 W5 Mn2 135.1(2)
O5 W5 Mn2 33.29(18)
O16 W5 Mn2 87.91(18)
O17 W5 Mn2 82.12(18)
O27 W5 Mn2 125.48(18)
O21 W5 Mn2 42.99(14)
O12 W6 O6 100.3(3)
O12 W6 O17 99.3(3)
O6 W6 O17 92.1(3)
O12 W6 O18 102.7(3)
O6 W6 O18 90.9(2)
O17 W6 O18 156.9(3)
O12 W6 O28 101.2(3)
O6 W6 O28 158.4(2)
O17 W6 O28 86.5(3)
O18 W6 O28 82.4(2)
O12 W6 O21 172.9(3)
O6 W6 O21 76.5(2)
O17 W6 O21 74.6(2)
O18 W6 O21 83.8(2)
O28 W6 O21 82.4(2)
O12 W6 Mn2 133.3(2)
O6 W6 Mn2 33.36(17)
O17 W6 Mn2 82.51(18)
O18 W6 Mn2 87.49(17)
O28 W6 Mn2 125.39(17)
O21 W6 Mn2 43.11(14)
O32 W7 O28 102.2(3)
O32 W7 O31 100.4(3)
O28 W7 O31 91.8(3)
O32 W7 O29 99.0(3)
O28 W7 O29 158.3(2)
O31 W7 O29 88.6(3)
O32 W7 O23 99.7(3)
O28 W7 O23 85.3(3)
O31 W7 O23 159.8(2)
O29 W7 O23 86.9(2)
O32 W7 O22 170.7(3)
O28 W7 O22 86.1(2)
O31 W7 O22 74.8(2)
O29 W7 O22 73.1(2)
O23 W7 O22 85.1(2)
O33 W8 O25 103.3(3)
O33 W8 O30 100.6(3)
O25 W8 O30 91.1(3)
O33 W8 O29 99.2(3)
O25 W8 O29 157.0(3)
O30 W8 O29 89.3(3)
O33 W8 O24 100.4(3)
O25 W8 O24 84.3(3)
O30 W8 O24 159.1(2)
O29 W8 O24 87.2(2)
O33 W8 O22 170.4(3)
O25 W8 O22 85.2(2)
O30 W8 O22 74.5(2)
O29 W8 O22 72.8(2)
O24 W8 O22 84.8(2)
O34 W9 O26 102.5(3)
O34 W9 O27 102.6(3)
O26 W9 O27 88.4(3)
O34 W9 O31 99.2(3)
O26 W9 O31 158.3(3)
O27 W9 O31 88.6(3)
O34 W9 O30 99.0(3)
O26 W9 O30 89.1(3)
O27 W9 O30 158.3(3)
O31 W9 O30 85.8(3)
O34 W9 O22 168.2(2)
O26 W9 O22 85.9(2)
O27 W9 O22 85.8(2)
O31 W9 O22 72.4(2)
O30 W9 O22 72.6(2)
O41 W10 O57 105.3(3)
O41 W10 O52 103.5(3)
O57 W10 O52 88.4(2)
O41 W10 O47 99.1(3)
O57 W10 O47 88.8(2)
O52 W10 O47 157.1(2)
O41 W10 O35 94.5(3)
O57 W10 O35 160.1(2)
O52 W10 O35 88.6(2)
O47 W10 O35 86.4(2)
O41 W10 O53 165.1(2)
O57 W10 O53 87.4(2)
O52 W10 O53 84.3(2)
O47 W10 O53 72.9(2)
O35 W10 O53 72.7(2)
O41 W10 Mn2 63.0(2)
O57 W10 Mn2 163.18(17)
O52 W10 Mn2 105.73(18)
O47 W10 Mn2 81.69(17)
O35 W10 Mn2 33.38(16)
O53 W10 Mn2 102.83(14)
O42 W11 O58 105.0(3)
O42 W11 O48 103.6(3)
O58 W11 O48 88.1(3)
O42 W11 O47 99.5(3)
O58 W11 O47 89.1(2)
O48 W11 O47 156.6(2)
O42 W11 O36 94.0(3)
O58 W11 O36 161.0(2)
O48 W11 O36 88.1(2)
O47 W11 O36 87.0(2)
O42 W11 O53 165.2(3)
O58 W11 O53 87.8(2)
O48 W11 O53 83.9(2)
O47 W11 O53 72.8(2)
O36 W11 O53 73.3(2)
O43 W12 O37 100.2(3)
O43 W12 O49 101.3(3)
O37 W12 O49 92.3(3)
O43 W12 O48 100.6(3)
O37 W12 O48 90.1(3)
O49 W12 O48 157.1(2)
O43 W12 O59 100.9(3)
O37 W12 O59 158.5(2)
O49 W12 O59 87.1(3)
O48 W12 O59 82.4(2)
O43 W12 O54 174.6(3)
O37 W12 O54 76.4(2)
O49 W12 O54 74.7(2)
O48 W12 O54 83.7(2)
O59 W12 O54 82.8(2)
O43 W12 Mn4 133.8(2)
O37 W12 Mn4 33.71(18)
O49 W12 Mn4 82.51(18)
O48 W12 Mn4 87.00(17)
O59 W12 Mn4 125.29(17)
O54 W12 Mn4 42.67(14)
O44 W13 O38 101.7(3)
O44 W13 O50 101.5(3)
O38 W13 O50 91.2(3)
O44 W13 O49 98.8(3)
O38 W13 O49 91.6(3)
O50 W13 O49 158.5(2)
O44 W13 O60 99.5(3)
O38 W13 O60 158.8(2)
O50 W13 O60 84.2(2)
O49 W13 O60 85.5(3)
O44 W13 O54 173.0(3)
O38 W13 O54 76.8(2)
O50 W13 O54 85.4(2)
O49 W13 O54 74.5(2)
O60 W13 O54 82.3(2)
O44 W13 Mn4 135.5(2)
O38 W13 Mn4 34.15(18)
O50 W13 Mn4 88.11(19)
O49 W13 Mn4 82.32(18)
O60 W13 Mn4 124.81(18)
O54 W13 Mn4 42.62(14)
O45 W14 O39 101.9(3)
O45 W14 O51 100.0(3)
O39 W14 O51 92.3(3)
O45 W14 O50 102.1(3)
O39 W14 O50 90.5(3)
O51 W14 O50 156.7(2)
O45 W14 O61 100.4(3)
O39 W14 O61 157.7(2)
O51 W14 O61 85.4(2)
O50 W14 O61 83.3(2)
O45 W14 O55 172.9(3)
O39 W14 O55 76.3(2)
O51 W14 O55 73.4(2)
O50 W14 O55 84.8(2)
O61 W14 O55 81.8(2)
O45 W14 Mn3 134.8(2)
O39 W14 Mn3 33.33(17)
O51 W14 Mn3 81.80(18)
O50 W14 Mn3 87.96(18)
O61 W14 Mn3 124.64(17)
O55 W14 Mn3 42.94(14)
O46 W15 O40 101.7(3)
O46 W15 O51 99.5(3)
O40 W15 O51 91.4(3)
O46 W15 O52 101.7(3)
O40 W15 O52 91.0(3)
O51 W15 O52 157.7(2)
O46 W15 O62 100.3(3)
O40 W15 O62 157.9(2)
O51 W15 O62 87.0(2)
O52 W15 O62 82.5(2)
O46 W15 O55 172.7(3)
O40 W15 O55 76.2(2)
O51 W15 O55 73.7(2)
O52 W15 O55 85.4(2)
O62 W15 O55 82.2(2)
O46 W15 Mn3 134.3(2)
O40 W15 Mn3 33.00(17)
O51 W15 Mn3 81.73(19)
O52 W15 Mn3 88.33(17)
O62 W15 Mn3 125.30(17)
O55 W15 Mn3 43.20(14)
O66 W16 O62 103.0(3)
O66 W16 O65 100.6(3)
O62 W16 O65 91.1(3)
O66 W16 O63 100.2(3)
O62 W16 O63 156.3(2)
O65 W16 O63 89.6(3)
O66 W16 O57 100.0(3)
O62 W16 O57 84.4(2)
O65 W16 O57 159.4(3)
O63 W16 O57 86.6(2)
O66 W16 O56 170.9(3)
O62 W16 O56 85.0(2)
O65 W16 O56 74.6(2)
O63 W16 O56 72.4(2)
O57 W16 O56 85.0(2)
O67 W17 O59 102.8(3)
O67 W17 O64 100.2(3)
O59 W17 O64 91.8(3)
O67 W17 O63 99.5(3)
O59 W17 O63 157.0(2)
O64 W17 O63 89.5(3)
O67 W17 O58 100.5(3)
O59 W17 O58 84.8(2)
O64 W17 O58 159.3(2)
O63 W17 O58 86.0(2)
O67 W17 O56 169.9(3)
O59 W17 O56 86.1(2)
O64 W17 O56 74.6(2)
O63 W17 O56 72.1(2)
O58 W17 O56 84.8(2)
O68 W18 O61 103.2(3)
O68 W18 O60 101.8(3)
O61 W18 O60 88.7(3)
O68 W18 O64 98.1(3)
O61 W18 O64 158.7(3)
O60 W18 O64 88.1(3)
O68 W18 O65 100.0(3)
O61 W18 O65 89.5(3)
O60 W18 O65 157.9(3)
O64 W18 O65 85.6(3)
O68 W18 O56 167.9(3)
O61 W18 O56 86.4(2)
O60 W18 O56 85.6(2)
O64 W18 O56 72.3(2)
O65 W18 O56 72.3(2)
O1 V1 O36 179.3(3)
O1 V1 O2 86.6(2)
O36 V1 O2 93.9(2)
O1 V1 O35 93.0(2)
O36 V1 O35 86.5(2)
O2 V1 O35 179.5(2)
O1 V1 O19 80.3(2)
O36 V1 O19 100.3(2)
O2 V1 O19 80.6(2)
O35 V1 O19 99.1(2)
O1 V1 O53 99.0(2)
O36 V1 O53 80.4(2)
O2 V1 O53 100.6(2)
O35 V1 O53 79.7(2)
O19 V1 O53 178.6(2)
O3 Mn1 O4 89.4(3)
O3 Mn1 O36 92.6(3)
O4 Mn1 O36 177.6(3)
O3 Mn1 O1H 175.0(3)
O4 Mn1 O1H 86.9(3)
O36 Mn1 O1H 91.2(2)
O3 Mn1 O20 79.5(2)
O4 Mn1 O20 80.8(2)
O36 Mn1 O20 100.8(2)
O1H Mn1 O20 96.6(2)
O3 Mn1 W4 83.91(19)
O4 Mn1 W4 32.65(18)
O36 Mn1 W4 148.97(18)
O1H Mn1 W4 91.16(18)
O20 Mn1 W4 48.16(15)
O3 Mn1 W3 32.43(18)
O4 Mn1 W3 84.46(19)
O36 Mn1 W3 97.92(18)
O1H Mn1 W3 143.57(19)
O20 Mn1 W3 47.11(15)
W4 Mn1 W3 63.64(3)
O5 Mn2 O6 89.6(3)
O5 Mn2 O35 178.6(3)
O6 Mn2 O35 91.8(3)
O5 Mn2 O1H 86.8(3)
O6 Mn2 O1H 175.7(3)
O35 Mn2 O1H 91.8(3)
O5 Mn2 O21 80.8(2)
O6 Mn2 O21 80.2(2)
O35 Mn2 O21 99.7(2)
O1H Mn2 O21 96.8(2)
O5 Mn2 W6 84.29(19)
O6 Mn2 W6 32.55(17)
O35 Mn2 W6 97.06(17)
O1H Mn2 W6 144.26(19)
O21 Mn2 W6 47.63(16)
O5 Mn2 W5 32.83(18)
O6 Mn2 W5 84.48(18)
O35 Mn2 W5 147.67(18)
O1H Mn2 W5 91.18(18)
O21 Mn2 W5 47.96(16)
W6 Mn2 W5 63.72(3)
O5 Mn2 W10 144.70(19)
O6 Mn2 W10 95.36(18)
O35 Mn2 W10 34.81(17)
O1H Mn2 W10 88.98(18)
O21 Mn2 W10 134.50(17)
W6 Mn2 W10 117.23(4)
W5 Mn2 W10 177.48(5)
O40 Mn3 O39 90.4(3)
O40 Mn3 O1 91.8(3)
O39 Mn3 O1 177.9(3)
O40 Mn3 O2H 175.3(3)
O39 Mn3 O2H 86.0(3)
O1 Mn3 O2H 91.9(3)
O40 Mn3 O55 79.9(2)
O39 Mn3 O55 80.7(2)
O1 Mn3 O55 99.8(2)
O2H Mn3 O55 96.6(2)
O40 Mn3 W15 32.28(18)
O39 Mn3 W15 85.05(19)
O1 Mn3 W15 96.85(18)
O2H Mn3 W15 144.08(19)
O55 Mn3 W15 47.59(15)
O40 Mn3 W14 84.22(19)
O39 Mn3 W14 32.53(18)
O1 Mn3 W14 148.00(17)
O2H Mn3 W14 91.13(19)
O55 Mn3 W14 48.21(15)
W15 Mn3 W14 63.89(3)
O37 Mn4 O2 92.4(3)
O37 Mn4 O38 89.8(3)
O2 Mn4 O38 177.3(3)
O37 Mn4 O2H 175.9(3)
O2 Mn4 O2H 91.1(3)
O38 Mn4 O2H 86.8(3)
O37 Mn4 O54 80.4(2)
O2 Mn4 O54 101.2(2)
O38 Mn4 O54 80.7(2)
O2H Mn4 O54 96.8(2)
O37 Mn4 W12 32.73(18)
O2 Mn4 W12 98.45(17)
O38 Mn4 W12 84.21(18)
O2H Mn4 W12 144.37(19)
O54 Mn4 W12 47.72(15)
O37 Mn4 W13 84.66(19)
O2 Mn4 W13 148.89(17)
O38 Mn4 W13 32.91(18)
O2H Mn4 W13 91.23(19)
O54 Mn4 W13 47.75(15)
W12 Mn4 W13 63.57(3)
O102 N101 O101 123.2(13)
O102 N101 C101 120.0(12)
O101 N101 C101 116.8(12)
O201 N201 O202 120.8(16)
O201 N201 C201 121.6(14)
O202 N201 C201 117.0(15)
O302 N301 O301 125.0(14)
O302 N301 C301 121.1(13)
O301 N301 C301 113.6(13)
N401 C401 N501 33.0(17)
N501 N401 O501 106(6)
N501 N401 O401 154(5)
O501 N401 O401 68(5)
N501 N401 O402 62(3)
O501 N401 O402 44(4)
O401 N401 O402 108(4)
N501 N401 C401 83(4)
O501 N401 C401 137(6)
O401 N401 C401 119(3)
O402 N401 C401 126(3)
N501 N401 C501 88(4)
O501 N401 C501 151(6)
O401 N401 C501 109(3)
O402 N401 C501 141(4)
C401 N401 C501 17.3(18)
N501 N401 O502 23(3)
O501 N401 O502 108(5)
O401 N401 O502 132(3)
O402 N401 O502 67(3)
C401 N401 O502 96(3)
C501 N401 O502 95(3)
N401 O401 O501 38(2)
O501 O402 N501 79(4)
O501 O402 N401 41(4)
N501 O402 N401 38(2)
O501 O402 O502 107(5)
N501 O402 O502 38(2)
N401 O402 O502 70(3)
N401 C501 N501 28.8(16)
N401 N501 O502 139(5)
N401 N501 O402 81(4)
O502 N501 O402 102(3)
N401 N501 O501 38(4)
O502 N501 O501 131(4)
O402 N501 O501 42(3)
N401 N501 C401 64(4)
O502 N501 C401 131(3)
O402 N501 C401 126(3)
O501 N501 C401 94(3)
N401 N501 C501 63(4)
O502 N501 C501 121(3)
O402 N501 C501 136(3)
O501 N501 C501 98(4)
C401 N501 C501 14.9(17)
O402 O501 N401 95(6)
O402 O501 N501 59(4)
N401 O501 N501 36(4)
O402 O501 O401 150(6)
N401 O501 O401 73(5)
N501 O501 O401 106(4)
N501 O502 O402 41(2)
N501 O502 N401 17(2)
O402 O502 N401 43.5(17)

loop_
_geom_bond_atom_site_label_1
_geom_bond_atom_site_label_2
_geom_bond_distance
N1 C121 1.518(12)
N1 C111 1.529(12)
N1 C131 1.540(13)
N1 C141 1.545(13)
C111 C112 1.527(14)
C112 C113 1.541(16)
C113 C114 1.52(2)
C121 C122 1.548(15)
C122 C123 1.539(16)
C123 C124 1.525(17)
C131 C132 1.525(15)
C132 C133 1.563(16)
C133 C134 1.538(18)
C141 C142 1.524(15)
C142 C143 1.547(17)
C143 C144 1.45(2)
N2 C231 1.523(13)
N2 C241 1.530(13)
N2 C211 1.541(13)
N2 C221 1.548(13)
C211 C212 1.555(16)
C212 C213 1.557(18)
C213 C214 1.56(2)
C221 C222 1.514(14)
C222 C223 1.535(14)
C223 C224 1.549(18)
C231 C232 1.516(15)
C232 C233 1.529(16)
C233 C234 1.547(19)
C241 C242 1.521(15)
C242 C243 1.546(16)
C243 C244 1.560(17)
N3 C331 1.470(18)
N3 C321 1.506(17)
N3 C311 1.519(15)
N3 C341 1.529(19)
C311 C312 1.51(2)
C312 C313 1.54(3)
C313 C314 1.45(3)
C321 C322 1.549(19)
C322 C323 1.552(19)
C323 C324 1.50(2)
C331 C332 1.58(3)
C332 C333 1.59(4)
C333 C334 1.35(4)
C341 C342 1.56(3)
C342 C343 1.96(3)
C343 C344 1.43(3)
N4 C441 1.47(2)
N4 C421 1.524(18)
N4 C431 1.545(17)
N4 C411 1.565(17)
C411 C412 1.56(2)
C412 C413 1.61(2)
C413 C414 1.55(3)
C421 C422 1.494(19)
C422 C423 1.52(2)
C423 C424 1.58(2)
C431 C432 1.57(2)
C432 C433 1.59(3)
C433 C434 1.50(3)
C441 C442 1.53(3)
C442 C443 1.60(3)
C443 C444 1.42(4)
N5 C541 1.522(16)
N5 C511 1.525(15)
N5 C531 1.529(15)
N5 C521 1.530(17)
C511 C512 1.561(18)
C512 C513 1.511(18)
C513 C514 1.54(2)
C521 C522 1.60(2)
C522 C523 1.51(3)
C523 C524 1.38(4)
C531 C532 1.526(17)
C532 C533 1.503(18)
C533 C534 1.539(19)
C541 C542 1.49(2)
C542 C543 1.46(2)
C543 C544 1.64(2)
N6 C631 1.514(12)
N6 C621 1.523(12)
N6 C641 1.524(12)
N6 C611 1.542(12)
C611 C612 1.523(14)
C612 C613 1.554(16)
C613 C614 1.528(19)
C621 C622 1.517(15)
C622 C623 1.566(16)
C623 C624 1.523(19)
C631 C632 1.520(14)
C632 C633 1.538(16)
C633 C634 1.521(18)
C641 C642 1.539(14)
C642 C643 1.508(16)
C643 C644 1.548(18)
N7 C731 1.486(16)
N7 C721 1.524(15)
N7 C741 1.530(13)
N7 C711 1.544(15)
C711 C712 1.504(18)
C712 C713 1.56(2)
C713 C714 1.49(2)
C721 C722 1.560(16)
C722 C723 1.502(16)
C723 C724 1.533(17)
C731 C732 1.546(19)
C732 C733 1.47(2)
C733 C734 1.60(3)
C741 C742 1.519(16)
C742 C743 1.555(19)
C743 C744 1.51(2)
O1 Mn3 1.906(6)
O1 V1 1.965(6)
O1 W1 1.990(6)
O2 Mn4 1.910(6)
O2 V1 1.971(6)
O2 W2 1.997(5)
O3 W3 1.864(6)
O3 Mn1 1.884(6)
O4 W4 1.861(6)
O4 Mn1 1.892(6)
O5 W5 1.869(6)
O5 Mn2 1.892(6)
O6 W6 1.853(6)
O6 Mn2 1.894(6)
O7 W1 1.712(6)
O8 W2 1.720(6)
O9 W3 1.713(7)
O10 W4 1.726(6)
O11 W5 1.725(6)
O12 W6 1.715(6)
O13 W2 1.898(6)
O13 W1 1.937(6)
O14 W2 1.884(6)
O14 W3 1.943(6)
O15 W4 1.921(7)
O15 W3 1.929(6)
O16 W4 1.919(6)
O16 W5 1.925(6)
O17 W6 1.916(6)
O17 W5 1.930(6)
O18 W1 1.869(6)
O18 W6 1.941(6)
O19 Si1 1.646(6)
O19 V1 2.071(6)
O19 W1 2.374(5)
O19 W2 2.377(5)
O20 Si1 1.613(6)
O20 Mn1 2.161(6)
O20 W3 2.313(6)
O20 W4 2.347(6)
O21 Si1 1.616(6)
O21 Mn2 2.149(6)
O21 W6 2.324(6)
O21 W5 2.341(6)
O22 Si1 1.623(6)
O22 W7 2.306(6)
O22 W8 2.333(6)
O22 W9 2.379(6)
O23 W1 1.876(6)
O23 W7 1.960(6)
O24 W2 1.862(6)
O24 W8 1.971(6)
O25 W8 1.892(6)
O25 W3 1.952(6)
O26 W9 1.862(6)
O26 W4 1.983(6)
O27 W9 1.870(6)
O27 W5 1.971(6)
O28 W7 1.890(6)
O28 W6 1.973(6)
O29 W8 1.934(6)
O29 W7 1.951(6)
O30 W8 1.909(6)
O30 W9 1.956(6)
O31 W7 1.914(6)
O31 W9 1.955(6)
O32 W7 1.723(6)
O33 W8 1.707(6)
O34 W9 1.736(6)
O35 Mn2 1.909(6)
O35 V1 1.972(6)
O35 W10 1.981(6)
O36 Mn1 1.909(6)
O36 V1 1.968(6)
O36 W11 1.982(6)
O37 W12 1.860(6)
O37 Mn4 1.910(6)
O38 W13 1.862(6)
O38 Mn4 1.924(6)
O39 W14 1.864(6)
O39 Mn3 1.904(6)
O40 W15 1.851(6)
O40 Mn3 1.887(6)
O41 W10 1.729(6)
O42 W11 1.715(6)
O43 W12 1.715(6)
O44 W13 1.724(6)
O45 W14 1.724(6)
O46 W15 1.713(6)
O47 W10 1.916(6)
O47 W11 1.925(6)
O48 W11 1.875(6)
O48 W12 1.949(6)
O49 W12 1.923(6)
O49 W13 1.931(6)
O50 W13 1.913(6)
O50 W14 1.924(6)
O51 W14 1.902(6)
O51 W15 1.936(6)
O52 W10 1.883(6)
O52 W15 1.945(6)
O53 Si2 1.638(6)
O53 V1 2.081(6)
O53 W11 2.370(6)
O53 W10 2.371(6)
O54 Si2 1.620(6)
O54 Mn4 2.137(6)
O54 W12 2.334(6)
O54 W13 2.337(6)
O55 Si2 1.612(6)
O55 Mn3 2.155(6)
O55 W15 2.324(6)
O55 W14 2.359(6)
O56 Si2 1.639(6)
O56 W17 2.313(5)
O56 W16 2.314(6)
O56 W18 2.367(5)
O57 W10 1.866(6)
O57 W16 1.966(6)
O58 W11 1.869(6)
O58 W17 1.969(6)
O59 W17 1.880(6)
O59 W12 1.974(6)
O60 W18 1.867(6)
O60 W13 1.974(6)
O61 W18 1.856(6)
O61 W14 1.985(6)
O62 W16 1.886(6)
O62 W15 1.974(6)
O63 W16 1.923(6)
O63 W17 1.939(6)
O64 W17 1.899(6)
O64 W18 1.960(6)
O65 W16 1.904(6)
O65 W18 1.964(6)
O66 W16 1.720(6)
O67 W17 1.720(6)
O68 W18 1.723(7)
O1H Mn2 1.956(6)
O1H Mn1 1.965(6)
O2H Mn4 1.958(6)
O2H Mn3 1.967(6)
W3 Mn1 3.1565(13)
W4 Mn1 3.1494(14)
W5 Mn2 3.1516(13)
W6 Mn2 3.1446(13)
W10 Mn2 3.2214(13)
W12 Mn4 3.1537(13)
W13 Mn4 3.1563(13)
W14 Mn3 3.1624(13)
W15 Mn3 3.1476(13)
C101 N101 1.505(17)
N101 O102 1.201(16)
N101 O101 1.219(15)
C201 N201 1.46(2)
N201 O201 1.188(17)
N201 O202 1.211(19)
C301 N301 1.463(18)
N301 O302 1.185(15)
N301 O301 1.220(17)
C401 N401 1.32(4)
C401 N501 1.46(4)
N401 N501 0.80(4)
N401 O501 0.85(5)
N401 O401 1.32(5)
N401 O402 1.29(5)
N401 C501 1.48(5)
N401 O502 1.76(4)
O401 O501 1.28(5)
O402 O501 0.90(5)
O402 N501 1.15(4)
O402 O502 1.72(4)
C501 N501 1.66(5)
N501 O502 1.07(3)
N501 O501 1.31(5)

loop_
_geom_torsion_atom_site_label_1
_geom_torsion_atom_site_label_2
_geom_torsion_atom_site_label_3
_geom_torsion_atom_site_label_4
_geom_torsion
C121 N1 C111 C112 57.5(10)
C131 N1 C111 C112 179.1(8)
C141 N1 C111 C112 -62.0(10)
N1 C111 C112 C113 -171.0(8)
C111 C112 C113 C114 69.5(13)
C111 N1 C121 C122 54.0(11)
C131 N1 C121 C122 -64.6(10)
C141 N1 C121 C122 175.2(8)
N1 C121 C122 C123 174.2(8)
C121 C122 C123 C124 178.9(9)
C121 N1 C131 C132 -63.0(11)
C111 N1 C131 C132 175.5(8)
C141 N1 C131 C132 55.9(11)
N1 C131 C132 C133 160.5(9)
C131 C132 C133 C134 179.7(9)
C121 N1 C141 C142 -176.3(8)
C111 N1 C141 C142 -54.6(11)
C131 N1 C141 C142 62.4(11)
N1 C141 C142 C143 -176.8(9)
C141 C142 C143 C144 74.4(14)
C231 N2 C211 C212 51.6(11)
C241 N2 C211 C212 -69.1(11)
C221 N2 C211 C212 171.0(9)
N2 C211 C212 C213 175.0(9)
C211 C212 C213 C214 -176.3(11)
C231 N2 C221 C222 -174.8(8)
C241 N2 C221 C222 -53.1(11)
C211 N2 C221 C222 63.8(10)
N2 C221 C222 C223 -171.9(8)
C221 C222 C223 C224 -179.8(9)
C241 N2 C231 C232 171.5(9)
C211 N2 C231 C232 52.5(11)
C221 N2 C231 C232 -65.9(11)
N2 C231 C232 C233 177.8(9)
C231 C232 C233 C234 176.7(10)
C231 N2 C241 C242 58.1(11)
C211 N2 C241 C242 -179.8(8)
C221 N2 C241 C242 -62.9(11)
N2 C241 C242 C243 170.8(9)
C241 C242 C243 C244 67.3(12)
C331 N3 C311 C312 -175.6(12)
C321 N3 C311 C312 62.3(15)
C341 N3 C311 C312 -54.4(15)
N3 C311 C312 C313 172.7(13)
C311 C312 C313 C314 -76(2)
C331 N3 C321 C322 -51.6(15)
C311 N3 C321 C322 66.3(13)
C341 N3 C321 C322 -174.8(11)
N3 C321 C322 C323 -154.9(11)
C321 C322 C323 C324 71.1(15)
C321 N3 C331 C332 -61.5(17)
C311 N3 C331 C332 175.0(14)
C341 N3 C331 C332 56.9(18)
N3 C331 C332 C333 -171.7(17)
C331 C332 C333 C334 -83(3)
C331 N3 C341 C342 50.2(18)
C321 N3 C341 C342 172.5(14)
C311 N3 C341 C342 -65.3(16)
N3 C341 C342 C343 149.8(12)
C441 N4 C411 C412 -57.8(16)
C421 N4 C411 C412 63.5(15)
C431 N4 C411 C412 -178.6(11)
N4 C411 C412 C413 -164.1(12)
C411 C412 C413 C414 -60.3(19)
C441 N4 C421 C422 165.8(13)
C431 N4 C421 C422 -71.3(15)
C411 N4 C421 C422 42.5(16)
N4 C421 C422 C423 173.6(11)
C421 C422 C423 C424 171.9(12)
C441 N4 C431 C432 54.1(16)
C421 N4 C431 C432 -66.4(15)
C411 N4 C431 C432 174.4(12)
N4 C431 C432 C433 -164.3(13)
C431 C432 C433 C434 -67.9(19)
C421 N4 C441 C442 174.1(14)
C431 N4 C441 C442 52.6(18)
C411 N4 C441 C442 -62.6(18)
N4 C441 C442 C443 -179.1(16)
C441 C442 C443 C444 163(2)
C541 N5 C511 C512 -57.6(13)
C531 N5 C511 C512 178.3(10)
C521 N5 C511 C512 59.1(13)
N5 C511 C512 C513 174.8(10)
C511 C512 C513 C514 60.7(15)
C541 N5 C521 C522 172.5(11)
C511 N5 C521 C522 52.1(14)
C531 N5 C521 C522 -64.4(14)
N5 C521 C522 C523 170.9(14)
C521 C522 C523 C524 -72(3)
C541 N5 C531 C532 59.1(13)
C511 N5 C531 C532 -177.9(10)
C521 N5 C531 C532 -59.3(13)
N5 C531 C532 C533 -162.2(10)
C531 C532 C533 C534 76.7(14)
C511 N5 C541 C542 -80.8(14)
C531 N5 C541 C542 39.1(15)
C521 N5 C541 C542 160.2(12)
N5 C541 C542 C543 67.9(18)
C541 C542 C543 C544 168.8(13)
C631 N6 C611 C612 58.8(10)
C621 N6 C611 C612 -58.5(10)
C641 N6 C611 C612 -179.4(8)
N6 C611 C612 C613 -178.4(8)
C611 C612 C613 C614 -179.4(10)
C631 N6 C621 C622 177.9(8)
C641 N6 C621 C622 55.4(11)
C611 N6 C621 C622 -61.3(10)
N6 C621 C622 C623 170.1(8)
C621 C622 C623 C624 -70.2(13)
C621 N6 C631 C632 177.7(8)
C641 N6 C631 C632 -60.1(11)
C611 N6 C631 C632 57.3(11)
N6 C631 C632 C633 -175.6(8)
C631 C632 C633 C634 177.8(10)
C631 N6 C641 C642 -62.2(10)
C621 N6 C641 C642 56.4(10)
C611 N6 C641 C642 176.6(8)
N6 C641 C642 C643 -176.7(8)
C641 C642 C643 C644 175.1(9)
C731 N7 C711 C712 179.6(11)
C721 N7 C711 C712 -59.1(13)
C741 N7 C711 C712 57.7(13)
N7 C711 C712 C713 -163.4(11)
C711 C712 C713 C714 71.6(18)
C731 N7 C721 C722 48.6(13)
C741 N7 C721 C722 168.9(9)
C711 N7 C721 C722 -70.4(12)
N7 C721 C722 C723 174.9(9)
C721 C722 C723 C724 169.4(9)
C721 N7 C731 C732 53.0(13)
C741 N7 C731 C732 -63.7(13)
C711 N7 C731 C732 174.0(10)
N7 C731 C732 C733 123.2(14)
C731 C732 C733 C734 177.5(13)
C731 N7 C741 C742 -66.8(12)
C721 N7 C741 C742 172.9(9)
C711 N7 C741 C742 52.9(12)
N7 C741 C742 C743 175.8(9)
C741 C742 C743 C744 63.3(15)
Mn1 O20 Si1 O21 -60.5(4)
W3 O20 Si1 O21 -178.0(3)
W4 O20 Si1 O21 55.8(5)
Mn1 O20 Si1 O22 179.4(3)
W3 O20 Si1 O22 61.9(5)
W4 O20 Si1 O22 -64.3(4)
Mn1 O20 Si1 O19 58.3(4)
W3 O20 Si1 O19 -59.2(4)
W4 O20 Si1 O19 174.5(3)
Mn2 O21 Si1 O20 60.4(5)
W6 O21 Si1 O20 178.4(3)
W5 O21 Si1 O20 -56.2(5)
Mn2 O21 Si1 O22 -179.5(3)
W6 O21 Si1 O22 -61.5(5)
W5 O21 Si1 O22 63.9(5)
Mn2 O21 Si1 O19 -58.4(4)
W6 O21 Si1 O19 59.6(5)
W5 O21 Si1 O19 -175.0(3)
W7 O22 Si1 O20 177.5(3)
W8 O22 Si1 O20 -57.1(5)
W9 O22 Si1 O20 59.8(4)
W7 O22 Si1 O21 56.8(5)
W8 O22 Si1 O21 -177.8(3)
W9 O22 Si1 O21 -60.9(4)
W7 O22 Si1 O19 -62.8(5)
W8 O22 Si1 O19 62.6(5)
W9 O22 Si1 O19 179.5(3)
V1 O19 Si1 O20 -60.0(4)
W1 O19 Si1 O20 177.1(3)
W2 O19 Si1 O20 63.9(4)
V1 O19 Si1 O21 59.9(4)
W1 O19 Si1 O21 -63.0(4)
W2 O19 Si1 O21 -176.2(3)
V1 O19 Si1 O22 -180.0(3)
W1 O19 Si1 O22 57.1(4)
W2 O19 Si1 O22 -56.1(4)
Mn3 O55 Si2 O54 60.7(4)
W15 O55 Si2 O54 177.9(3)
W14 O55 Si2 O54 -56.3(5)
Mn3 O55 Si2 O53 -58.3(4)
W15 O55 Si2 O53 58.8(4)
W14 O55 Si2 O53 -175.4(3)
Mn3 O55 Si2 O56 -179.3(3)
W15 O55 Si2 O56 -62.1(4)
W14 O55 Si2 O56 63.7(4)
Mn4 O54 Si2 O55 -61.1(4)
W12 O54 Si2 O55 -178.8(3)
W13 O54 Si2 O55 57.0(4)
Mn4 O54 Si2 O53 57.6(4)
W12 O54 Si2 O53 -60.1(4)
W13 O54 Si2 O53 175.7(3)
Mn4 O54 Si2 O56 179.3(3)
W12 O54 Si2 O56 61.6(4)
W13 O54 Si2 O56 -62.5(4)
V1 O53 Si2 O55 60.7(4)
W11 O53 Si2 O55 -177.4(3)
W10 O53 Si2 O55 -63.4(4)
V1 O53 Si2 O54 -58.5(4)
W11 O53 Si2 O54 63.4(4)
W10 O53 Si2 O54 177.4(3)
V1 O53 Si2 O56 -179.6(3)
W11 O53 Si2 O56 -57.6(4)
W10 O53 Si2 O56 56.3(4)
W17 O56 Si2 O55 -177.1(3)
W16 O56 Si2 O55 57.9(4)
W18 O56 Si2 O55 -60.0(4)
W17 O56 Si2 O54 -57.3(4)
W16 O56 Si2 O54 177.7(3)
W18 O56 Si2 O54 59.8(4)
W17 O56 Si2 O53 63.4(4)
W16 O56 Si2 O53 -61.6(4)
W18 O56 Si2 O53 -179.5(3)
W6 O18 W1 O7 132.5(7)
W6 O18 W1 O23 27.8(7)
W6 O18 W1 O13 -54.3(11)
W6 O18 W1 O1 -132.7(7)
W6 O18 W1 O19 -60.0(7)
W7 O23 W1 O7 -132.0(6)
W7 O23 W1 O18 -27.9(6)
W7 O23 W1 O13 128.5(6)
W7 O23 W1 O1 55.5(11)
W7 O23 W1 O19 56.2(6)
W8 O24 W2 O8 133.3(7)
W8 O24 W2 O14 29.5(7)
W8 O24 W2 O13 -126.8(7)
W8 O24 W2 O2 -46.6(12)
W8 O24 W2 O19 -53.9(7)
W3 O14 W2 O8 -132.9(7)
W3 O14 W2 O24 -28.9(7)
W3 O14 W2 O13 54.8(11)
W3 O14 W2 O2 132.5(8)
W3 O14 W2 O19 59.5(7)
W1 O13 W2 O8 -169.6(4)
W1 O13 W2 O24 86.0(4)
W1 O13 W2 O14 2.8(9)
W1 O13 W2 O2 -75.1(4)
W1 O13 W2 O19 -2.2(3)
Mn1 O3 W3 O9 -174.6(3)
Mn1 O3 W3 O15 -73.8(3)
Mn1 O3 W3 O14 84.6(3)
Mn1 O3 W3 O25 12.7(9)
Mn1 O3 W3 O20 0.2(3)
Mn1 O4 W4 O10 173.4(3)
Mn1 O4 W4 O16 -84.2(3)
Mn1 O4 W4 O15 73.2(4)
Mn1 O4 W4 O26 -9.8(9)
Mn1 O4 W4 O20 0.1(3)
Mn2 O5 W5 O11 -173.8(3)
Mn2 O5 W5 O16 84.6(3)
Mn2 O5 W5 O17 -73.4(3)
Mn2 O5 W5 O27 8.5(9)
Mn2 O5 W5 O21 -0.3(3)
Mn2 O6 W6 O12 172.8(3)
Mn2 O6 W6 O17 73.0(3)
Mn2 O6 W6 O18 -84.1(3)
Mn2 O6 W6 O28 -13.0(9)
Mn2 O6 W6 O21 -0.7(3)
W6 O28 W7 O32 -133.8(8)
W6 O28 W7 O31 125.2(8)
W6 O28 W7 O29 34.3(13)
W6 O28 W7 O23 -34.8(8)
W6 O28 W7 O22 50.5(8)
W3 O25 W8 O33 134.1(8)
W3 O25 W8 O30 -124.8(8)
W3 O25 W8 O29 -34.0(13)
W3 O25 W8 O24 34.8(8)
W3 O25 W8 O22 -50.4(8)
W4 O26 W9 O34 -128.1(8)
W4 O26 W9 O27 -25.5(8)
W4 O26 W9 O31 56.7(12)
W4 O26 W9 O30 132.9(8)
W4 O26 W9 O22 60.3(7)
W5 O27 W9 O34 127.7(7)
W5 O27 W9 O26 25.2(7)
W5 O27 W9 O31 -133.2(7)
W5 O27 W9 O30 -58.4(11)
W5 O27 W9 O22 -60.8(7)
W16 O57 W10 O41 -132.5(7)
W16 O57 W10 O52 -29.0(7)
W16 O57 W10 O47 128.3(7)
W16 O57 W10 O35 52.3(11)
W16 O57 W10 O53 55.4(7)
W16 O57 W10 Mn2 -176.40(10)
W15 O52 W10 O41 136.1(7)
W15 O52 W10 O57 30.8(7)
W15 O52 W10 O47 -52.2(11)
W15 O52 W10 O35 -129.6(7)
W15 O52 W10 O53 -56.8(7)
W15 O52 W10 Mn2 -158.5(6)
W17 O58 W11 O42 132.3(6)
W17 O58 W11 O48 28.7(6)
W17 O58 W11 O47 -128.1(6)
W17 O58 W11 O36 -50.0(12)
W17 O58 W11 O53 -55.3(6)
W12 O48 W11 O42 -132.3(7)
W12 O48 W11 O58 -27.4(7)
W12 O48 W11 O47 56.0(11)
W12 O48 W11 O36 134.0(7)
W12 O48 W11 O53 60.6(7)
Mn4 O37 W12 O43 -174.7(3)
Mn4 O37 W12 O49 -72.8(3)
Mn4 O37 W12 O48 84.4(3)
Mn4 O37 W12 O59 15.2(9)
Mn4 O37 W12 O54 0.9(3)
Mn4 O38 W13 O44 173.2(3)
Mn4 O38 W13 O50 -84.8(3)
Mn4 O38 W13 O49 73.8(3)
Mn4 O38 W13 O60 -7.9(9)
Mn4 O38 W13 O54 0.1(3)
Mn3 O39 W14 O45 -172.0(3)
Mn3 O39 W14 O51 -71.3(3)
Mn3 O39 W14 O50 85.5(3)
Mn3 O39 W14 O61 12.1(9)
Mn3 O39 W14 O55 1.0(3)
Mn3 O40 W15 O46 172.5(3)
Mn3 O40 W15 O51 72.4(3)
Mn3 O40 W15 O52 -85.4(3)
Mn3 O40 W15 O62 -13.1(9)
Mn3 O40 W15 O55 -0.4(3)
W15 O62 W16 O66 -132.2(8)
W15 O62 W16 O65 126.6(8)
W15 O62 W16 O63 35.1(12)
W15 O62 W16 O57 -33.2(8)
W15 O62 W16 O56 52.2(8)
W12 O59 W17 O67 134.0(8)
W12 O59 W17 O64 -125.1(8)
W12 O59 W17 O63 -32.2(12)
W12 O59 W17 O58 34.5(8)
W12 O59 W17 O56 -50.7(8)
W18 O64 W17 O67 -173.2(4)
W18 O64 W17 O59 83.4(4)
W18 O64 W17 O63 -73.6(4)
W18 O64 W17 O58 3.4(10)
W18 O64 W17 O56 -2.1(3)
W14 O61 W18 O68 127.3(7)
W14 O61 W18 O60 25.5(7)
W14 O61 W18 O64 -56.0(11)
W14 O61 W18 O65 -132.5(7)
W14 O61 W18 O56 -60.2(7)
W13 O60 W18 O68 -126.9(7)
W13 O60 W18 O61 -23.7(7)
W13 O60 W18 O64 135.2(7)
W13 O60 W18 O65 61.8(10)
W13 O60 W18 O56 62.8(7)
W3 O3 Mn1 O4 80.6(3)
W3 O3 Mn1 O36 -100.7(3)
W3 O3 Mn1 O20 -0.2(3)
W3 O3 Mn1 W4 48.3(3)
W4 O4 Mn1 O3 -79.6(4)
W4 O4 Mn1 O1H 97.1(4)
W4 O4 Mn1 O20 -0.1(3)
W4 O4 Mn1 W3 -47.5(3)
W5 O5 Mn2 O6 80.4(3)
W5 O5 Mn2 O1H -97.1(3)
W5 O5 Mn2 O21 0.3(3)
W5 O5 Mn2 W6 48.2(3)
W5 O5 Mn2 W10 179.14(8)
W6 O6 Mn2 O5 -80.0(3)
W6 O6 Mn2 O35 100.3(3)
W6 O6 Mn2 O21 0.7(3)
W6 O6 Mn2 W5 -47.5(3)
W6 O6 Mn2 W10 135.0(3)
W15 O40 Mn3 O39 -80.1(3)
W15 O40 Mn3 O1 100.1(3)
W15 O40 Mn3 O55 0.4(3)
W15 O40 Mn3 W14 -48.1(3)
N501 C401 N401 O501 -105(10)
N501 C401 N401 O401 166(6)
N501 C401 N401 O402 -46(4)
N501 C401 N401 C501 107(8)
N501 C401 N401 O502 19(3)
N501 N401 O401 O501 -81(12)
O402 N401 O401 O501 -20(4)
C401 N401 O401 O501 133(6)
C501 N401 O401 O501 149(6)
O502 N401 O401 O501 -95(6)
N501 N401 O402 O501 -178(8)
O401 N401 O402 O501 27(6)
C401 N401 O402 O501 -123(8)
C501 N401 O402 O501 -136(9)
O502 N401 O402 O501 156(7)
O501 N401 O402 N501 178(8)
O401 N401 O402 N501 -154(5)
C401 N401 O402 N501 55(4)
C501 N401 O402 N501 43(5)
O502 N401 O402 N501 -25(3)
N501 N401 O402 O502 25(3)
O501 N401 O402 O502 -156(7)
O401 N401 O402 O502 -129(3)
C401 N401 O402 O502 80(4)
C501 N401 O402 O502 68(5)
O501 N401 C501 N501 -120(14)
O401 N401 C501 N501 161(5)
O402 N401 C501 N501 -37(5)
C401 N401 C501 N501 -72(8)
O502 N401 C501 N501 22(3)
O501 N401 N501 O502 -98(8)
O401 N401 N501 O502 -26(17)
O402 N401 N501 O502 -97(7)
C401 N401 N501 O502 124(6)
C501 N401 N501 O502 108(6)
O501 N401 N501 O402 -1(6)
O401 N401 N501 O402 72(12)
C401 N401 N501 O402 -138(3)
C501 N401 N501 O402 -155(3)
O502 N401 N501 O402 97(7)
O401 N401 N501 O501 73(11)
O402 N401 N501 O501 1(6)
C401 N401 N501 O501 -137(6)
C501 N401 N501 O501 -154(6)
O502 N401 N501 O501 98(8)
O501 N401 N501 C401 137(6)
O401 N401 N501 C401 -150(12)
O402 N401 N501 C401 138(3)
C501 N401 N501 C401 -16.6(19)
O502 N401 N501 C401 -124(6)
O501 N401 N501 C501 154(6)
O401 N401 N501 C501 -133(12)
O402 N401 N501 C501 155(3)
C401 N401 N501 C501 16.6(19)
O502 N401 N501 C501 -108(6)
O501 O402 N501 N401 1(5)
O502 O402 N501 N401 -139(5)
O501 O402 N501 O502 140(5)
N401 O402 N501 O502 139(5)
N401 O402 N501 O501 -1(5)
O502 O402 N501 O501 -140(5)
O501 O402 N501 C401 -47(6)
N401 O402 N501 C401 -48(4)
O502 O402 N501 C401 173(5)
O501 O402 N501 C501 -32(6)
N401 O402 N501 C501 -33(4)
O502 O402 N501 C501 -172(6)
N401 C401 N501 O502 -134(6)
N401 C401 N501 O402 55(4)
N401 C401 N501 O501 25(4)
N401 C401 N501 C501 -82(9)
N401 C501 N501 O502 -134(5)
N401 C501 N501 O402 37(4)
N401 C501 N501 O501 16(4)
N401 C501 N501 C401 91(9)
N501 O402 O501 N401 -1(5)
O502 O402 O501 N401 23(6)
N401 O402 O501 N501 1(5)
O502 O402 O501 N501 24(2)
N501 O402 O501 O401 -66(13)
N401 O402 O501 O401 -65(12)
O502 O402 O501 O401 -42(14)
N501 N401 O501 O402 2(8)
O401 N401 O501 O402 -152(6)
C401 N401 O501 O402 98(8)
C501 N401 O501 O402 117(11)
O502 N401 O501 O402 -23(6)
O401 N401 O501 N501 -154(5)
O402 N401 O501 N501 -2(8)
C401 N401 O501 N501 96(9)
C501 N401 O501 N501 115(14)
O502 N401 O501 N501 -24(3)
N501 N401 O501 O401 154(5)
O402 N401 O501 O401 152(6)
C401 N401 O501 O401 -110(8)
C501 N401 O501 O401 -91(12)
O502 N401 O501 O401 129(3)
N401 N501 O501 O402 -178(9)
O502 N501 O501 O402 -56(6)
C401 N501 O501 O402 144(4)
C501 N501 O501 O402 158(4)
O502 N501 O501 N401 122(7)
O402 N501 O501 N401 178(9)
C401 N501 O501 N401 -38(6)
C501 N501 O501 N401 -23(6)
N401 N501 O501 O401 -26(5)
O502 N501 O501 O401 95(6)
O402 N501 O501 O401 152(7)
C401 N501 O501 O401 -64(4)
C501 N501 O501 O401 -50(4)
N401 O401 O501 O402 70(13)
N401 O401 O501 N501 16(3)
N401 N501 O502 O402 89(7)
O501 N501 O502 O402 35(4)
C401 N501 O502 O402 -173(5)
C501 N501 O502 O402 173(5)
O402 N501 O502 N401 -89(7)
O501 N501 O502 N401 -54(6)
C401 N501 O502 N401 98(8)
C501 N501 O502 N401 84(8)
O501 O402 O502 N501 -41(5)
N401 O402 O502 N501 -25(3)
O501 O402 O502 N401 -16(5)
N501 O402 O502 N401 25(3)
O501 N401 O502 N501 89(9)
O401 N401 O502 N501 165(10)
O402 N401 O502 N501 72(7)
C401 N401 O502 N501 -55(7)
C501 N401 O502 N501 -73(7)
N501 N401 O502 O402 -72(7)
O501 N401 O502 O402 17(5)
O401 N401 O502 O402 94(4)
C401 N401 O502 O402 -127(3)
C501 N401 O502 O402 -144(3)
